data_4122954
loop_
_publ_author_name
'Zhang, Yuan-Zhu'
'Ferko, Philip'
'Siretanu, Diana'
'Ababei, Rodica'
'Rath, Nigam P.'
'Shaw, Michael J.'
'Cl\'erac, Rodolphe'
'Mathoni\`ere, Corine'
'Holmes, Stephen M.'

_publ_section_title
;
 Thermochromic and Photoresponsive Cyanometalate Fe/Co Squares: Toward
 Control of the Electron Transfer Temperature.
;
_journal_name_full 'Journal of the American Chemical Society'
_journal_page_first 141119160917008
_journal_paper_doi 10.1021/ja508280n
_journal_year 2014
_chemical_formula_moiety '2(C70 H64 B2 Co2 Fe2 N26), 4(C24 H20 B), 11(C2 H3 N), 2(H2 O)'
_chemical_formula_sum 'C258 H245 B8 Co4 Fe4 N63 O2'
_chemical_formula_weight 4805.76
_chemical_name_systematic
; 
 ? 
;
_space_group_crystal_system monoclinic
_space_group_IT_number 14
_space_group_name_Hall '-P 2yn'
_space_group_name_H-M_alt 'P 1 21/n 1'
_symmetry_space_group_name_Hall '-P 2yn'
_symmetry_space_group_name_H-M 'P 1 21/n 1'
_atom_sites_solution_hydrogens mixed
_atom_sites_solution_primary direct
_atom_sites_solution_secondary difmap
_audit_creation_method SHELXL-2013
_cell_angle_alpha 90
_cell_angle_beta 94.725(3)
_cell_angle_gamma 90
_cell_formula_units_Z 2
_cell_length_a 15.2955(9)
_cell_length_b 26.6377(15)
_cell_length_c 30.6024(18)
_cell_measurement_reflns_used 9815
_cell_measurement_temperature 80(2)
_cell_measurement_theta_max 22.15
_cell_measurement_theta_min 2.39
_cell_volume 12426.2(12)
_computing_cell_refinement 'Bruker SAINT'
_computing_data_collection 'Bruker APEX2'
_computing_data_reduction 'Bruker SAINT'
_computing_molecular_graphics 'Bruker SHELXTL'
_computing_publication_material 'Bruker SHELXTL'
_computing_structure_refinement 'SHELXL-2013 (Sheldrick, 2013)'
_computing_structure_solution 'SHELXT-2013 (Sheldrick, 2008)'
_diffrn_ambient_temperature 80(2)
_diffrn_measured_fraction_theta_full 0.978
_diffrn_measured_fraction_theta_max 0.981
_diffrn_measurement_device_type 'Bruker APEX-II CCD'
_diffrn_measurement_method '\f and \w scans'
_diffrn_radiation_type MoK\a
_diffrn_radiation_wavelength 0.71073
_diffrn_reflns_av_R_equivalents 0.1334
_diffrn_reflns_av_unetI/netI 0.1507
_diffrn_reflns_Laue_measured_fraction_full 0.978
_diffrn_reflns_Laue_measured_fraction_max 0.981
_diffrn_reflns_limit_h_max 18
_diffrn_reflns_limit_h_min -12
_diffrn_reflns_limit_k_max 29
_diffrn_reflns_limit_k_min -31
_diffrn_reflns_limit_l_max 33
_diffrn_reflns_limit_l_min -36
_diffrn_reflns_number 111344
_diffrn_reflns_point_group_measured_fraction_full 0.978
_diffrn_reflns_point_group_measured_fraction_max 0.981
_diffrn_reflns_theta_full 25.242
_diffrn_reflns_theta_max 25.210
_diffrn_reflns_theta_min 1.015
_exptl_absorpt_coefficient_mu 0.555
_exptl_absorpt_correction_T_max 0.7452
_exptl_absorpt_correction_T_min 0.5921
_exptl_absorpt_correction_type multi-scan
_exptl_absorpt_process_details 'sadabs v2012/1'
_exptl_crystal_colour red
_exptl_crystal_density_diffrn 1.284
_exptl_crystal_density_method 'not measured'
_exptl_crystal_description block
_exptl_crystal_F_000 5004
_exptl_crystal_size_max 0.351
_exptl_crystal_size_mid 0.221
_exptl_crystal_size_min 0.172
_refine_diff_density_max 1.085
_refine_diff_density_min -1.018
_refine_diff_density_rms 0.106
_refine_ls_extinction_coef 0.00123(12)
_refine_ls_extinction_expression Fc^*^=kFc[1+0.001xFc^2^\l^3^/sin(2\q)]^-1/4^
_refine_ls_extinction_method SHELXL
_refine_ls_goodness_of_fit_ref 1.027
_refine_ls_hydrogen_treatment constr
_refine_ls_matrix_type full
_refine_ls_number_parameters 1446
_refine_ls_number_reflns 21983
_refine_ls_number_restraints 1773
_refine_ls_restrained_S_all 1.017
_refine_ls_R_factor_all 0.1972
_refine_ls_R_factor_gt 0.0975
_refine_ls_shift/su_max 0.001
_refine_ls_shift/su_mean 0.000
_refine_ls_structure_factor_coef Fsqd
_refine_ls_weighting_details 'w=1/[\s^2^(Fo^2^)+(0.1088P)^2^+48.8401P] where P=(Fo^2^+2Fc^2^)/3'
_refine_ls_weighting_scheme calc
_refine_ls_wR_factor_gt 0.2293
_refine_ls_wR_factor_ref 0.2833
_reflns_Friedel_coverage 0.000
_reflns_number_gt 10563
_reflns_number_total 21983
_reflns_threshold_expression 'I > 2\s(I)'
_cod_data_source_file ja508280n_si_006.cif
_cod_data_source_block nlt
_cod_database_code 4122954
_shelx_space_group_comment
; 
The symmetry employed for this shelxl refinement is uniquely defined 
by the following loop, which should always be used as a source of 
symmetry information in preference to the above space-group names. 
They are only intended as comments. 
;
_shelx_estimated_absorpt_t_min 0.829
_shelx_estimated_absorpt_t_max 0.911
_shelxl_version_number 2013-4

loop_
_space_group_symop_operation_xyz
'x, y, z'
'-x+1/2, y+1/2, -z+1/2'
'-x, -y, -z'
'x-1/2, -y-1/2, z-1/2'

loop_
_atom_site_label
_atom_site_type_symbol
_atom_site_fract_x
_atom_site_fract_y
_atom_site_fract_z
_atom_site_U_iso_or_equiv
_atom_site_adp_type
_atom_site_occupancy
_atom_site_site_symmetry_order
_atom_site_calc_flag
_atom_site_refinement_flags_posn
_atom_site_refinement_flags_adp
_atom_site_refinement_flags_occupancy
_atom_site_disorder_assembly
_atom_site_disorder_group
Co1 Co 0.15475(7) 0.38403(4) 0.31130(3) 0.0335(3) Uani 1 1 d . U . . .
Co2 Co 0.19726(7) 0.20135(4) 0.46483(3) 0.0336(3) Uani 1 1 d . U . . .
Fe1 Fe 0.03115(7) 0.36268(4) 0.45687(4) 0.0327(3) Uani 1 1 d . U . . .
Fe2 Fe 0.31655(8) 0.21983(5) 0.31834(4) 0.0454(4) Uani 1 1 d . U . . .
N1 N 0.0967(4) 0.3705(2) 0.3654(2) 0.0329(14) Uani 1 1 d . U . . .
N2 N 0.1229(4) 0.2609(2) 0.4602(2) 0.0356(15) Uani 1 1 d . U . . .
N3 N 0.2108(4) 0.4052(2) 0.4903(2) 0.0396(17) Uani 1 1 d . U . . .
N4 N 0.2293(4) 0.3233(3) 0.3148(2) 0.0395(16) Uani 1 1 d . U . . .
N5 N 0.2517(4) 0.2135(2) 0.4099(2) 0.0307(14) Uani 1 1 d . U . . .
N6 N 0.1310(5) 0.1842(2) 0.2863(2) 0.051(2) Uani 1 1 d . U . . .
N7 N -0.1572(4) 0.3483(2) 0.4573(2) 0.0421(16) Uani 1 1 d . U . . .
N8 N -0.0854(4) 0.3330(2) 0.4365(2) 0.0358(14) Uani 1 1 d . U . . .
N9 N -0.0833(4) 0.3747(2) 0.5290(2) 0.0368(15) Uani 1 1 d . U . . .
N10 N -0.0027(4) 0.3576(2) 0.5201(2) 0.0355(14) Uani 1 1 d . U . . .
N11 N -0.1059(4) 0.4363(2) 0.4692(2) 0.0355(15) Uani 1 1 d . U . . .
N12 N -0.0249(4) 0.4312(2) 0.45391(19) 0.0289(13) Uani 1 1 d . U . . .
N13 N 0.5074(5) 0.2247(3) 0.3211(3) 0.065(2) Uani 1 1 d . U . . .
N14 N 0.4343(5) 0.2451(3) 0.3387(2) 0.0483(17) Uani 1 1 d . U . . .
N15 N 0.4462(5) 0.1380(3) 0.3094(2) 0.0594(19) Uani 1 1 d . U . . .
N16 N 0.3632(5) 0.1475(3) 0.3219(2) 0.0464(16) Uani 1 1 d . U . . .
N17 N 0.4324(6) 0.1995(3) 0.2490(3) 0.070(2) Uani 1 1 d . U . . .
N18 N 0.3526(6) 0.2210(3) 0.2557(2) 0.0596(19) Uani 1 1 d . U . . .
N19 N 0.0733(4) 0.4419(3) 0.2969(2) 0.0467(17) Uani 1 1 d . U . . .
N20 N 0.0559(4) 0.3487(3) 0.2755(2) 0.0458(16) Uani 1 1 d . U . . .
N21 N 0.2544(4) 0.4209(2) 0.3447(2) 0.0391(15) Uani 1 1 d . U . . .
N22 N 0.2182(5) 0.4104(3) 0.2609(2) 0.0464(16) Uani 1 1 d . U . . .
N23 N 0.2805(4) 0.1443(2) 0.4797(2) 0.0405(16) Uani 1 1 d . U . . .
N24 N 0.2969(4) 0.2386(2) 0.4973(2) 0.0435(17) Uani 1 1 d . U . . .
N25 N 0.0949(4) 0.1636(2) 0.4328(2) 0.0426(15) Uani 1 1 d . U . . .
N26 N 0.1350(7) 0.1763(4) 0.5168(3) 0.0900(16) Uani 1 1 d . U . . .
C1 C 0.0682(5) 0.3676(2) 0.3994(3) 0.0267(15) Uani 1 1 d . U . . .
C2 C 0.0855(5) 0.2990(3) 0.4595(2) 0.0323(17) Uani 1 1 d . U . . .
C3 C 0.1410(5) 0.3901(3) 0.4779(3) 0.0335(17) Uani 1 1 d . U . . .
C4 C 0.2669(5) 0.2852(3) 0.3155(3) 0.0395(18) Uani 1 1 d . U . . .
C5 C 0.2806(5) 0.2162(3) 0.3751(3) 0.0324(17) Uani 1 1 d . U . . .
C6 C 0.2027(6) 0.1959(3) 0.2975(3) 0.0389(19) Uani 1 1 d . U . . .
C7 C -0.1142(5) 0.2961(3) 0.4079(3) 0.0380(18) Uani 1 1 d . U . . .
C8 C -0.2051(6) 0.2889(3) 0.4112(3) 0.053(2) Uani 1 1 d . U . . .
H8 H -0.2424 0.2660 0.3949 0.064 Uiso 1 1 calc R U . . .
C9 C -0.2281(6) 0.3212(3) 0.4423(3) 0.051(2) Uani 1 1 d . U . . .
H9 H -0.2852 0.3243 0.4521 0.061 Uiso 1 1 calc R U . . .
C10 C -0.0573(5) 0.2719(3) 0.3774(3) 0.043(2) Uani 1 1 d . U . . .
H10A H -0.0034 0.2600 0.3937 0.064 Uiso 1 1 calc R U . . .
H10B H -0.0423 0.2962 0.3551 0.064 Uiso 1 1 calc R U . . .
H10C H -0.0882 0.2434 0.3630 0.064 Uiso 1 1 calc R U . . .
C11 C 0.0414(6) 0.3465(3) 0.5593(3) 0.0430(19) Uani 1 1 d . U . . .
C12 C -0.0138(6) 0.3573(3) 0.5923(3) 0.048(2) Uani 1 1 d . U . . .
H12 H 0.0000 0.3535 0.6230 0.057 Uiso 1 1 calc R U . . .
C13 C -0.0922(6) 0.3744(3) 0.5720(3) 0.0427(19) Uani 1 1 d . U . . .
H13 H -0.1427 0.3842 0.5860 0.051 Uiso 1 1 calc R U . . .
C14 C 0.1298(7) 0.3234(4) 0.5650(3) 0.066(3) Uani 1 1 d . U . . .
H14A H 0.1283 0.2903 0.5510 0.099 Uiso 1 1 calc R U . . .
H14B H 0.1475 0.3197 0.5964 0.099 Uiso 1 1 calc R U . . .
H14C H 0.1720 0.3449 0.5515 0.099 Uiso 1 1 calc DR U . . .
C15 C -0.0012(5) 0.4777(3) 0.4413(2) 0.0320(17) Uani 1 1 d . U . . .
C16 C -0.0680(5) 0.5112(3) 0.4484(3) 0.0363(18) Uani 1 1 d . U . . .
H16 H -0.0691 0.5461 0.4420 0.044 Uiso 1 1 calc R U . . .
C17 C -0.1317(5) 0.4843(3) 0.4665(3) 0.0376(18) Uani 1 1 d . U . . .
H17 H -0.1851 0.4974 0.4756 0.045 Uiso 1 1 calc R U . . .
C18 C 0.0838(5) 0.4879(3) 0.4220(3) 0.041(2) Uani 1 1 d . U . . .
H18A H 0.0939 0.4621 0.4001 0.061 Uiso 1 1 calc R U . . .
H18B H 0.1319 0.4873 0.4452 0.061 Uiso 1 1 calc R U . . .
H18C H 0.0814 0.5210 0.4079 0.061 Uiso 1 1 calc R U . . .
C19 C 0.4671(6) 0.2821(3) 0.3664(3) 0.053(2) Uani 1 1 d . U . . .
C20 C 0.5582(6) 0.2852(4) 0.3646(3) 0.068(3) Uani 1 1 d . U . . .
H20 H 0.5970 0.3079 0.3804 0.082 Uiso 1 1 calc R U . . .
C21 C 0.5803(7) 0.2489(5) 0.3356(4) 0.084(4) Uani 1 1 d . U . . .
H21 H 0.6377 0.2423 0.3273 0.101 Uiso 1 1 calc R U . . .
C22 C 0.4107(6) 0.3128(3) 0.3932(3) 0.054(2) Uani 1 1 d . U . . .
H22A H 0.3735 0.2907 0.4093 0.081 Uiso 1 1 calc R U . . .
H22B H 0.3736 0.3349 0.3739 0.081 Uiso 1 1 calc R U . . .
H22C H 0.4477 0.3332 0.4140 0.081 Uiso 1 1 calc R U . . .
C23 C 0.3321(6) 0.1019(3) 0.3357(3) 0.0463(19) Uani 1 1 d . U . . .
C24 C 0.3964(6) 0.0651(4) 0.3305(3) 0.058(2) Uani 1 1 d . U . . .
H24 H 0.3924 0.0304 0.3369 0.070 Uiso 1 1 calc R U . . .
C25 C 0.4646(7) 0.0889(4) 0.3146(3) 0.066(2) Uani 1 1 d . U . . .
H25 H 0.5179 0.0733 0.3080 0.079 Uiso 1 1 calc R U . . .
C26 C 0.2468(6) 0.0946(3) 0.3519(3) 0.051(2) Uani 1 1 d . U . . .
H26A H 0.2367 0.1207 0.3735 0.076 Uiso 1 1 calc R U . . .
H26B H 0.2446 0.0615 0.3657 0.076 Uiso 1 1 calc R U . . .
H26C H 0.2014 0.0967 0.3274 0.076 Uiso 1 1 calc R U . . .
C27 C 0.3140(8) 0.2302(4) 0.2164(3) 0.067(2) Uani 1 1 d . U . . .
C28 C 0.3678(8) 0.2142(4) 0.1838(4) 0.079(3) Uani 1 1 d . U . . .
H28 H 0.3551 0.2163 0.1530 0.094 Uiso 1 1 calc R U . . .
C29 C 0.4414(8) 0.1950(4) 0.2054(3) 0.080(3) Uani 1 1 d . U . . .
H29 H 0.4902 0.1810 0.1924 0.096 Uiso 1 1 calc R U . . .
C30 C 0.2283(8) 0.2549(4) 0.2086(3) 0.076(3) Uani 1 1 d . U . . .
H30A H 0.2247 0.2830 0.2290 0.113 Uiso 1 1 calc R U . . .
H30B H 0.1816 0.2306 0.2132 0.113 Uiso 1 1 calc R U . . .
H30C H 0.2212 0.2674 0.1784 0.113 Uiso 1 1 calc R U . . .
C31 C 0.0859(6) 0.4896(3) 0.3094(3) 0.054(2) Uani 1 1 d . U . . .
H31 H 0.1364 0.4974 0.3284 0.064 Uiso 1 1 calc R U . . .
C32 C 0.0280(7) 0.5288(4) 0.2959(4) 0.073(3) Uani 1 1 d . U . . .
H32 H 0.0384 0.5624 0.3053 0.087 Uiso 1 1 calc R U . . .
C33 C -0.0443(7) 0.5160(4) 0.2683(4) 0.073(3) Uani 1 1 d . U . . .
H33 H -0.0847 0.5415 0.2586 0.088 Uiso 1 1 calc R U . . .
C34 C -0.0602(7) 0.4675(4) 0.2543(4) 0.069(3) Uani 1 1 d . U . . .
H34 H -0.1097 0.4595 0.2348 0.083 Uiso 1 1 calc R U . . .
C35 C -0.0005(6) 0.4301(4) 0.2698(3) 0.052(2) Uani 1 1 d . U . . .
C36 C -0.0101(5) 0.3772(3) 0.2588(3) 0.049(2) Uani 1 1 d . U . . .
C37 C -0.0841(6) 0.3572(4) 0.2346(3) 0.060(2) Uani 1 1 d . U . . .
H37 H -0.1310 0.3780 0.2231 0.072 Uiso 1 1 calc R U . . .
C38 C -0.0855(6) 0.3054(4) 0.2281(3) 0.070(3) Uani 1 1 d . U . . .
H38 H -0.1333 0.2902 0.2112 0.084 Uiso 1 1 calc R U . . .
C39 C -0.0190(7) 0.2769(4) 0.2459(4) 0.073(3) Uani 1 1 d . U . . .
H39 H -0.0203 0.2415 0.2421 0.088 Uiso 1 1 calc R U . . .
C40 C 0.0511(6) 0.2994(3) 0.2695(3) 0.056(2) Uani 1 1 d . U . . .
H40 H 0.0975 0.2789 0.2820 0.068 Uiso 1 1 calc R U . . .
C41 C 0.2709(5) 0.4215(3) 0.3886(3) 0.044(2) Uani 1 1 d . U . . .
H41 H 0.2305 0.4060 0.4064 0.053 Uiso 1 1 calc R U . . .
C42 C 0.3447(6) 0.4440(4) 0.4085(4) 0.065(3) Uani 1 1 d . U . . .
H42 H 0.3550 0.4445 0.4396 0.078 Uiso 1 1 calc R U . . .
C43 C 0.4037(7) 0.4660(4) 0.3824(4) 0.080(3) Uani 1 1 d . U . . .
H43 H 0.4554 0.4815 0.3954 0.096 Uiso 1 1 calc R U . . .
C44 C 0.3876(6) 0.4652(4) 0.3386(4) 0.071(3) Uani 1 1 d . U . . .
H44 H 0.4283 0.4797 0.3205 0.085 Uiso 1 1 calc R U . . .
C45 C 0.3113(5) 0.4432(3) 0.3200(3) 0.0419(18) Uani 1 1 d . U . . .
C46 C 0.2876(6) 0.4403(3) 0.2724(3) 0.0449(18) Uani 1 1 d . U . . .
C47 C 0.3307(7) 0.4661(4) 0.2408(4) 0.070(3) Uani 1 1 d . U . . .
H47 H 0.3789 0.4876 0.2490 0.084 Uiso 1 1 calc R U . . .
C48 C 0.3006(8) 0.4595(5) 0.1966(4) 0.090(3) Uani 1 1 d . U . . .
H48 H 0.3290 0.4762 0.1742 0.108 Uiso 1 1 calc R U . . .
C49 C 0.2306(8) 0.4291(5) 0.1858(4) 0.091(3) Uani 1 1 d . U . . .
H49 H 0.2091 0.4248 0.1561 0.110 Uiso 1 1 calc R U . . .
C50 C 0.1920(6) 0.4050(4) 0.2180(3) 0.065(3) Uani 1 1 d . U . . .
H50 H 0.1441 0.3833 0.2101 0.078 Uiso 1 1 calc R U . . .
C51 C 0.2661(6) 0.0964(3) 0.4701(3) 0.046(2) Uani 1 1 d . U . . .
H51 H 0.2148 0.0880 0.4520 0.055 Uiso 1 1 calc R U . . .
C52 C 0.3212(6) 0.0583(3) 0.4851(3) 0.053(2) Uani 1 1 d . U . . .
H52 H 0.3079 0.0244 0.4775 0.064 Uiso 1 1 calc R U . . .
C53 C 0.3956(6) 0.0699(3) 0.5110(4) 0.063(3) Uani 1 1 d . U . . .
H53 H 0.4358 0.0445 0.5211 0.076 Uiso 1 1 calc R U . . .
C54 C 0.4108(6) 0.1201(3) 0.5224(4) 0.065(3) Uani 1 1 d . U . . .
H54 H 0.4609 0.1292 0.5412 0.078 Uiso 1 1 calc R U . . .
C55 C 0.3529(5) 0.1560(3) 0.5063(3) 0.047(2) Uani 1 1 d . U . . .
C56 C 0.3639(6) 0.2108(3) 0.5145(3) 0.055(3) Uani 1 1 d . U . . .
C57 C 0.4352(7) 0.2313(3) 0.5379(4) 0.093(3) Uani 1 1 d . U . . .
H57 H 0.4809 0.2106 0.5509 0.111 Uiso 1 1 calc R U . . .
C58 C 0.4388(7) 0.2838(3) 0.5422(4) 0.093(3) Uani 1 1 d . U . . .
H58 H 0.4872 0.2993 0.5583 0.111 Uiso 1 1 calc R U . . .
C59 C 0.3720(7) 0.3120(4) 0.5232(4) 0.093(3) Uani 1 1 d . U . . .
H59 H 0.3741 0.3476 0.5256 0.111 Uiso 1 1 calc R U . . .
C60 C 0.3012(6) 0.2892(3) 0.5002(3) 0.053(2) Uani 1 1 d . U . . .
H60 H 0.2554 0.3091 0.4865 0.064 Uiso 1 1 calc R U . . .
C61 C 0.0763(6) 0.1634(3) 0.3897(3) 0.048(2) Uani 1 1 d . U . . .
H61 H 0.1159 0.1790 0.3715 0.058 Uiso 1 1 calc R U . . .
C62 C 0.0000(6) 0.1407(3) 0.3701(3) 0.055(2) Uani 1 1 d . U . . .
H62 H -0.0116 0.1408 0.3391 0.066 Uiso 1 1 calc R U . . .
C63 C -0.0567(8) 0.1188(4) 0.3959(4) 0.081(3) Uani 1 1 d . U . . .
H63 H -0.1072 0.1021 0.3829 0.097 Uiso 1 1 calc DR U . . .
C64 C -0.0420(7) 0.1207(3) 0.4401(4) 0.071(3) Uani 1 1 d . U . . .
H64 H -0.0839 0.1075 0.4582 0.085 Uiso 1 1 calc R U . . .
C65 C 0.0357(7) 0.1425(3) 0.4589(4) 0.062(2) Uani 1 1 d . U . . .
C66 C 0.0649(9) 0.1470(5) 0.5056(4) 0.0900(16) Uani 1 1 d . U . . .
C67 C 0.0189(8) 0.1190(4) 0.5360(4) 0.0900(16) Uani 1 1 d . U . . .
H67 H -0.0295 0.0985 0.5262 0.108 Uiso 1 1 calc R U . . .
C68 C 0.0441(9) 0.1219(5) 0.5771(4) 0.0900(16) Uani 1 1 d . U . . .
H68 H 0.0136 0.1035 0.5977 0.108 Uiso 1 1 calc R U . . .
C69 C 0.1123(8) 0.1502(4) 0.5911(4) 0.0900(16) Uani 1 1 d . U . . .
H69 H 0.1297 0.1520 0.6216 0.108 Uiso 1 1 calc R U . . .
C70 C 0.1618(8) 0.1794(4) 0.5594(4) 0.0900(16) Uani 1 1 d . U . . .
H70 H 0.2109 0.1995 0.5693 0.108 Uiso 1 1 calc R U . . .
B1 B -0.1460(7) 0.3909(3) 0.4911(3) 0.042(2) Uani 1 1 d . U . . .
H1 H -0.2038 0.4001 0.5018 0.050 Uiso 1 1 d R U . . .
B2 B 0.4944(9) 0.1802(5) 0.2883(4) 0.069(3) Uani 1 1 d . U . . .
H2 H 0.5518 0.1684 0.2787 0.083 Uiso 1 1 d R U . . .
C71 C 0.7708(5) 0.0678(3) 0.5277(3) 0.0362(17) Uani 1 1 d . U . . .
C72 C 0.7949(6) 0.0494(3) 0.4879(3) 0.044(2) Uani 1 1 d . U . . .
H72 H 0.7682 0.0633 0.4615 0.053 Uiso 1 1 calc R U . . .
C73 C 0.8565(6) 0.0117(3) 0.4853(4) 0.059(2) Uani 1 1 d . U . . .
H73 H 0.8695 -0.0008 0.4575 0.071 Uiso 1 1 calc R U . . .
C74 C 0.8994(6) -0.0080(3) 0.5234(3) 0.059(2) Uani 1 1 d . U . . .
H74 H 0.9442 -0.0324 0.5217 0.071 Uiso 1 1 calc R U . . .
C75 C 0.8765(5) 0.0080(3) 0.5630(3) 0.049(2) Uani 1 1 d . U . . .
H75 H 0.9034 -0.0066 0.5891 0.059 Uiso 1 1 calc R U . . .
C76 C 0.8135(5) 0.0459(3) 0.5660(3) 0.042(2) Uani 1 1 d . U . . .
H76 H 0.7993 0.0570 0.5940 0.051 Uiso 1 1 calc R U . . .
C77 C 0.7795(5) 0.1630(3) 0.5404(3) 0.0351(17) Uani 1 1 d . U . . .
C78 C 0.8205(5) 0.1734(3) 0.5822(3) 0.0356(18) Uani 1 1 d . U . . .
H78 H 0.7999 0.1570 0.6069 0.043 Uiso 1 1 calc R U . . .
C79 C 0.8891(5) 0.2064(3) 0.5885(3) 0.048(2) Uani 1 1 d . U . . .
H79 H 0.9164 0.2115 0.6172 0.058 Uiso 1 1 calc R U . . .
C80 C 0.9194(6) 0.2325(3) 0.5532(3) 0.053(2) Uani 1 1 d . U . . .
H80 H 0.9659 0.2561 0.5579 0.064 Uiso 1 1 calc R U . . .
C81 C 0.8816(6) 0.2240(3) 0.5122(3) 0.049(2) Uani 1 1 d . U . . .
H81 H 0.9018 0.2413 0.4879 0.058 Uiso 1 1 calc R U . . .
C82 C 0.8126(5) 0.1896(3) 0.5061(3) 0.0438(19) Uani 1 1 d . U . . .
H82 H 0.7870 0.1841 0.4772 0.053 Uiso 1 1 calc R U . . .
C83 C 0.6439(5) 0.1109(3) 0.5728(3) 0.0349(17) Uani 1 1 d . U . . .
C84 C 0.6017(5) 0.0657(3) 0.5811(3) 0.0402(19) Uani 1 1 d . U . . .
H84 H 0.6169 0.0366 0.5656 0.048 Uiso 1 1 calc R U . . .
C85 C 0.5385(6) 0.0615(3) 0.6111(3) 0.051(2) Uani 1 1 d . U . . .
H85 H 0.5119 0.0299 0.6155 0.061 Uiso 1 1 calc R U . . .
C86 C 0.5141(6) 0.1025(3) 0.6344(3) 0.052(2) Uani 1 1 d . U . . .
H86 H 0.4705 0.0994 0.6546 0.063 Uiso 1 1 calc R U . . .
C87 C 0.5535(6) 0.1483(3) 0.6280(3) 0.053(2) Uani 1 1 d . U . . .
H87 H 0.5375 0.1771 0.6439 0.063 Uiso 1 1 calc R U . . .
C88 C 0.6179(5) 0.1517(3) 0.5976(3) 0.0412(19) Uani 1 1 d . U . . .
H88 H 0.6450 0.1833 0.5938 0.049 Uiso 1 1 calc R U . . .
C89 C 0.6383(6) 0.1259(3) 0.4900(3) 0.043(2) Uani 1 1 d . U . . .
C90 C 0.5981(6) 0.0868(3) 0.4655(3) 0.053(2) Uani 1 1 d . U . . .
H90 H 0.6167 0.0534 0.4718 0.064 Uiso 1 1 calc R U . . .
C91 C 0.5318(7) 0.0945(4) 0.4321(3) 0.069(3) Uani 1 1 d . U . . .
H91 H 0.5073 0.0669 0.4158 0.082 Uiso 1 1 calc R U . . .
C92 C 0.5016(7) 0.1432(4) 0.4227(3) 0.076(3) Uani 1 1 d . U . . .
H92 H 0.4564 0.1490 0.4000 0.091 Uiso 1 1 calc R U . . .
C93 C 0.6049(6) 0.1746(3) 0.4790(3) 0.059(3) Uani 1 1 d . U . . .
H93 H 0.6293 0.2029 0.4945 0.071 Uiso 1 1 calc R U . . .
C94 C 0.5376(7) 0.1818(4) 0.4463(3) 0.073(3) Uani 1 1 d . U . . .
H94 H 0.5164 0.2148 0.4405 0.087 Uiso 1 1 calc R U . . .
B3 B 0.7072(6) 0.1175(3) 0.5329(3) 0.0353(18) Uani 1 1 d . U . . .
C95 C 0.7128(5) 0.4458(3) 0.2861(3) 0.0440(19) Uani 1 1 d . U . . .
C96 C 0.7662(5) 0.4796(4) 0.3115(3) 0.056(2) Uani 1 1 d . U . . .
H96 H 0.7566 0.5146 0.3078 0.067 Uiso 1 1 calc R U . . .
C97 C 0.8341(6) 0.4629(5) 0.3424(3) 0.067(3) Uani 1 1 d . U . . .
H97 H 0.8691 0.4865 0.3593 0.080 Uiso 1 1 calc R U . . .
C98 C 0.8487(7) 0.4131(5) 0.3476(3) 0.073(3) Uani 1 1 d . U . . .
H98 H 0.8941 0.4021 0.3685 0.088 Uiso 1 1 calc R U . . .
C99 C 0.8003(7) 0.3787(5) 0.3239(3) 0.077(3) Uani 1 1 d . U . . .
H99 H 0.8121 0.3439 0.3279 0.092 Uiso 1 1 calc R U . . .
C100 C 0.7336(7) 0.3943(4) 0.2939(3) 0.060(3) Uani 1 1 d . U . . .
H100 H 0.7000 0.3696 0.2777 0.072 Uiso 1 1 calc R U . . .
C101 C 0.6953(5) 0.4764(3) 0.2064(3) 0.048(2) Uani 1 1 d . U . . .
C102 C 0.7240(5) 0.4375(4) 0.1796(3) 0.052(2) Uani 1 1 d . U . . .
H102 H 0.7064 0.4041 0.1850 0.063 Uiso 1 1 calc R U . . .
C103 C 0.7778(6) 0.4466(5) 0.1449(3) 0.074(3) Uani 1 1 d . U . . .
H103 H 0.7958 0.4197 0.1274 0.089 Uiso 1 1 calc R U . . .
C104 C 0.8039(7) 0.4954(5) 0.1371(4) 0.091(3) Uani 1 1 d . U . . .
H104 H 0.8388 0.5023 0.1135 0.109 Uiso 1 1 calc R U . . .
C105 C 0.7794(7) 0.5334(5) 0.1631(4) 0.094(4) Uani 1 1 d . U . . .
H105 H 0.8000 0.5665 0.1587 0.112 Uiso 1 1 calc R U . . .
C106 C 0.7252(6) 0.5243(4) 0.1957(4) 0.071(3) Uani 1 1 d . U . . .
H106 H 0.7069 0.5521 0.2122 0.085 Uiso 1 1 calc R U . . .
C107 C 0.5630(5) 0.4216(3) 0.2370(3) 0.0364(17) Uani 1 1 d . U . . .
C108 C 0.5273(6) 0.3933(3) 0.2696(3) 0.048(2) Uani 1 1 d . U . . .
H108 H 0.5506 0.3977 0.2991 0.058 Uiso 1 1 calc R U . . .
C109 C 0.4592(6) 0.3590(3) 0.2609(3) 0.056(2) Uani 1 1 d . U . . .
H109 H 0.4373 0.3407 0.2843 0.067 Uiso 1 1 calc R U . . .
C110 C 0.4241(6) 0.3517(4) 0.2195(4) 0.062(2) Uani 1 1 d . U . . .
H110 H 0.3785 0.3279 0.2136 0.074 Uiso 1 1 calc R U . . .
C111 C 0.4553(6) 0.3795(3) 0.1855(3) 0.054(2) Uani 1 1 d . U . . .
H111 H 0.4299 0.3750 0.1564 0.065 Uiso 1 1 calc R U . . .
C112 C 0.5241(5) 0.4142(3) 0.1939(3) 0.047(2) Uani 1 1 d . U . . .
H112 H 0.5447 0.4328 0.1704 0.056 Uiso 1 1 calc R U . . .
C113 C 0.5845(5) 0.5133(3) 0.2632(3) 0.049(2) Uani 1 1 d . U . . .
C114 C 0.5774(6) 0.5272(3) 0.3074(4) 0.057(2) Uani 1 1 d . U . . .
H114 H 0.6095 0.5083 0.3297 0.068 Uiso 1 1 calc R U . . .
C115 C 0.5259(6) 0.5671(3) 0.3203(4) 0.073(3) Uani 1 1 d . U . . .
H115 H 0.5239 0.5749 0.3505 0.088 Uiso 1 1 calc R U . . .
C116 C 0.4773(7) 0.5955(4) 0.2884(5) 0.079(3) Uani 1 1 d . U . . .
H116 H 0.4430 0.6232 0.2965 0.095 Uiso 1 1 calc R U . . .
C117 C 0.4804(7) 0.5822(4) 0.2439(5) 0.081(3) Uani 1 1 d . U . . .
H117 H 0.4468 0.6003 0.2217 0.097 Uiso 1 1 calc R U . . .
C118 C 0.5327(6) 0.5425(3) 0.2328(4) 0.067(3) Uani 1 1 d . U . . .
H118 H 0.5336 0.5345 0.2026 0.081 Uiso 1 1 calc R U . . .
B4 B 0.6396(6) 0.4641(3) 0.2479(3) 0.042(2) Uani 1 1 d . U . . .
N1S N 0.2438(6) 0.5755(3) 0.3585(3) 0.0700(17) Uani 1 1 d D U . . .
C1S C 0.2425(7) 0.5873(4) 0.3225(3) 0.0700(17) Uani 1 1 d D U . . .
C2S C 0.2397(7) 0.6008(4) 0.2765(3) 0.0700(17) Uani 1 1 d D U . . .
H2SA H 0.2443 0.5704 0.2588 0.105 Uiso 1 1 calc R U . . .
H2SB H 0.2888 0.6233 0.2717 0.105 Uiso 1 1 calc R U . . .
H2SC H 0.1842 0.6179 0.2678 0.105 Uiso 1 1 calc R U . . .
N2S N 0.6114(7) 0.3102(4) 0.6238(4) 0.103(3) Uani 1 1 d D U . . .
C3S C 0.6586(9) 0.3053(5) 0.5970(4) 0.103(3) Uani 1 1 d D U . . .
C4S C 0.7089(8) 0.2957(5) 0.5599(4) 0.103(3) Uani 1 1 d D U . . .
H4SA H 0.7325 0.2615 0.5618 0.154 Uiso 1 1 calc R U . . .
H4SB H 0.7574 0.3197 0.5600 0.154 Uiso 1 1 calc R U . . .
H4SC H 0.6710 0.2993 0.5327 0.154 Uiso 1 1 calc R U . . .
N4S N 0.2749(9) 0.7360(5) 0.8410(5) 0.054(3) Uani 0.5 1 d D U P . .
C7S C 0.3180(11) 0.7329(7) 0.8121(5) 0.054(3) Uani 0.5 1 d D U P . .
C8S C 0.3742(11) 0.7189(7) 0.7795(5) 0.054(3) Uani 0.5 1 d D U P . .
H8SA H 0.3460 0.7270 0.7504 0.080 Uiso 0.5 1 calc R U P . .
H8SB H 0.3856 0.6827 0.7814 0.080 Uiso 0.5 1 calc R U P . .
H8SC H 0.4297 0.7372 0.7842 0.080 Uiso 0.5 1 calc R U P . .
N3S N 0.5704(11) 0.3619(5) 0.4876(5) 0.051(3) Uani 0.5 1 d D U P A 1
C5S C 0.5815(12) 0.3949(6) 0.5113(5) 0.051(3) Uani 0.5 1 d D U P A 1
C6S C 0.5970(12) 0.4325(6) 0.5455(5) 0.051(3) Uani 0.5 1 d D U P A 1
H6SA H 0.6526 0.4254 0.5625 0.077 Uiso 0.5 1 calc R U P A 1
H6SB H 0.5491 0.4317 0.5648 0.077 Uiso 0.5 1 calc R U P A 1
H6SC H 0.5998 0.4659 0.5321 0.077 Uiso 0.5 1 calc R U P A 1
N5S N 0.1408(11) 0.3851(8) 0.6739(7) 0.116(7) Uani 0.5 1 d D U P B 1
C9S C 0.1836(14) 0.4008(9) 0.6463(7) 0.116(7) Uani 0.5 1 d D U P B 1
C10S C 0.2465(13) 0.4156(9) 0.6138(8) 0.116(7) Uani 0.5 1 d D U P B 1
H10D H 0.2594 0.4515 0.6167 0.174 Uiso 0.5 1 calc R U P B 1
H10E H 0.2206 0.4085 0.5841 0.174 Uiso 0.5 1 calc DR U P B 1
H10F H 0.3010 0.3964 0.6193 0.174 Uiso 0.5 1 calc R U P B 1
N6S' N 0.2264(10) 0.7605(5) 0.7213(5) 0.26(2) Uani 0.5 1 d DG U P C 1
C11A C 0.2154(10) 0.7988(5) 0.7027(6) 0.26(2) Uani 0.5 1 d DG U P C 1
C12A C 0.2306(9) 0.8290(4) 0.6631(6) 0.26(2) Uani 0.5 1 d DG U P C 1
H12A H 0.1792 0.8501 0.6553 0.393 Uiso 0.5 1 calc R U P C 1
H12B H 0.2402 0.8064 0.6386 0.393 Uiso 0.5 1 calc R U P C 1
H12C H 0.2823 0.8503 0.6693 0.393 Uiso 0.5 1 calc R U P C 1
N7S N 0.6281(5) 0.5375(4) 0.4583(3) 0.228(17) Uani 0.5 1 d DG U P C 1
C13S C 0.6100(5) 0.5007(4) 0.4389(3) 0.228(17) Uani 0.5 1 d DG U P C 1
C14S C 0.6422(5) 0.4573(4) 0.4136(3) 0.228(17) Uani 0.5 1 d DG U P C 1
H14D H 0.6950 0.4432 0.4294 0.342 Uiso 0.5 1 calc R U P C 1
H14E H 0.6562 0.4687 0.3846 0.342 Uiso 0.5 1 calc R U P C 1
H14F H 0.5965 0.4314 0.4103 0.342 Uiso 0.5 1 calc R U P C 1
N3S' N 0.5782(5) 0.3770(4) 0.4680(3) 0.103(5) Uani 0.5 1 d DG U P C 2
C5S' C 0.6053(5) 0.4002(4) 0.4388(3) 0.103(5) Uani 0.5 1 d DG U P C 2
C6S' C 0.6494(6) 0.4253(4) 0.4040(3) 0.103(5) Uani 0.5 1 d DG U P C 2
H6SD H 0.7111 0.4150 0.4056 0.155 Uiso 0.5 1 calc R U P C 2
H6SE H 0.6459 0.4618 0.4077 0.155 Uiso 0.5 1 calc R U P C 2
H6SF H 0.6207 0.4159 0.3753 0.155 Uiso 0.5 1 calc R U P C 2
N6S N 0.2419(10) 0.3610(5) 0.7089(4) 0.259(16) Uani 0.5 1 d DG U P C 2
C11S C 0.3017(11) 0.3488(5) 0.7336(4) 0.259(16) Uani 0.5 1 d DG U P C 2
C12S C 0.3177(12) 0.3245(5) 0.7780(4) 0.259(16) Uani 0.5 1 d DG U P C 2
H12D H 0.2626 0.3105 0.7868 0.389 Uiso 0.5 1 calc R U P C 2
H12E H 0.3400 0.3496 0.7994 0.389 Uiso 0.5 1 calc R U P C 2
H12F H 0.3609 0.2975 0.7764 0.389 Uiso 0.5 1 calc R U P C 2
O1S O 0.6616(9) 0.7441(5) 0.3621(4) 0.34(2) Uani 0.63(2) 1 d G U P . .
O2S O 0.6092(8) 0.6756(5) 0.3619(4) 0.34(2) Uani 0.37(2) 1 d G U P . .

loop_
_atom_site_aniso_label
_atom_site_aniso_U_11
_atom_site_aniso_U_22
_atom_site_aniso_U_33
_atom_site_aniso_U_23
_atom_site_aniso_U_13
_atom_site_aniso_U_12
Co1 0.0313(6) 0.0315(6) 0.0375(7) 0.0058(5) 0.0010(5) -0.0061(5)
Co2 0.0405(7) 0.0219(5) 0.0386(7) 0.0023(5) 0.0045(5) 0.0109(5)
Fe1 0.0433(7) 0.0155(5) 0.0380(7) 0.0038(5) -0.0038(5) -0.0011(5)
Fe2 0.0499(8) 0.0471(7) 0.0382(7) 0.0052(6) -0.0024(6) -0.0220(6)
N1 0.035(3) 0.023(3) 0.041(3) 0.002(3) 0.000(3) 0.002(3)
N2 0.046(4) 0.023(3) 0.038(4) 0.003(3) 0.005(3) 0.000(3)
N3 0.042(4) 0.025(3) 0.051(4) -0.003(3) 0.000(3) 0.005(3)
N4 0.041(4) 0.040(3) 0.036(4) 0.008(3) -0.005(3) -0.018(3)
N5 0.031(3) 0.018(3) 0.042(3) 0.003(3) -0.002(3) 0.004(3)
N6 0.061(4) 0.029(4) 0.061(5) 0.011(3) -0.014(4) -0.016(3)
N7 0.040(3) 0.034(3) 0.053(4) -0.007(3) 0.001(3) -0.007(3)
N8 0.044(3) 0.017(3) 0.046(4) 0.004(2) -0.001(3) -0.002(2)
N9 0.049(3) 0.021(3) 0.041(3) 0.000(3) 0.008(3) -0.004(3)
N10 0.053(3) 0.014(3) 0.040(3) 0.002(2) 0.002(2) -0.001(3)
N11 0.035(3) 0.027(3) 0.044(4) 0.000(2) -0.001(3) 0.002(2)
N12 0.033(3) 0.018(2) 0.035(3) 0.002(2) -0.002(3) 0.001(2)
N13 0.049(4) 0.089(5) 0.058(5) -0.022(4) 0.012(3) -0.026(3)
N14 0.045(3) 0.062(4) 0.038(4) -0.003(3) 0.004(3) -0.019(3)
N15 0.051(4) 0.080(4) 0.047(4) -0.023(3) 0.003(3) -0.005(3)
N16 0.051(4) 0.055(3) 0.034(4) -0.008(3) 0.000(3) -0.002(3)
N17 0.079(5) 0.089(5) 0.043(4) -0.012(3) 0.012(3) -0.037(4)
N18 0.072(4) 0.065(5) 0.041(3) -0.006(3) 0.001(3) -0.037(3)
N19 0.040(3) 0.040(3) 0.063(4) 0.020(3) 0.021(3) 0.002(3)
N20 0.038(3) 0.052(3) 0.047(4) 0.017(3) 0.001(3) -0.010(3)
N21 0.038(3) 0.026(3) 0.054(3) 0.004(3) 0.009(3) -0.002(3)
N22 0.050(4) 0.040(4) 0.050(3) 0.008(3) 0.011(3) 0.011(3)
N23 0.034(3) 0.028(3) 0.060(4) -0.007(3) 0.008(3) 0.008(2)
N24 0.046(3) 0.029(3) 0.053(4) -0.007(3) -0.003(3) 0.013(2)
N25 0.048(3) 0.021(3) 0.061(4) 0.014(3) 0.021(3) 0.016(3)
N26 0.113(4) 0.089(4) 0.074(3) 0.032(3) 0.040(3) 0.075(3)
C1 0.028(4) 0.012(3) 0.039(3) 0.003(3) -0.004(3) 0.003(3)
C2 0.043(4) 0.019(3) 0.033(4) -0.001(3) -0.004(3) 0.000(3)
C3 0.043(4) 0.017(3) 0.041(4) 0.006(3) 0.004(3) 0.005(3)
C4 0.041(4) 0.040(3) 0.036(5) 0.006(3) -0.008(3) -0.023(3)
C5 0.034(4) 0.024(4) 0.038(3) 0.001(3) -0.003(3) -0.001(3)
C6 0.054(4) 0.021(4) 0.039(5) 0.012(3) -0.008(3) -0.014(3)
C7 0.047(4) 0.020(3) 0.046(4) 0.000(3) -0.004(3) -0.007(3)
C8 0.049(4) 0.052(5) 0.057(5) -0.010(4) -0.001(4) -0.015(4)
C9 0.043(4) 0.052(5) 0.058(5) -0.009(4) 0.002(4) -0.015(3)
C10 0.049(5) 0.027(4) 0.049(5) -0.004(3) -0.010(4) 0.000(3)
C11 0.071(4) 0.019(4) 0.039(4) 0.006(3) 0.002(3) 0.003(3)
C12 0.077(5) 0.027(4) 0.040(4) 0.000(3) 0.008(3) -0.004(4)
C13 0.071(5) 0.016(4) 0.042(4) -0.002(3) 0.011(3) -0.007(3)
C14 0.086(6) 0.068(6) 0.043(6) 0.005(5) -0.004(4) 0.033(5)
C15 0.045(4) 0.017(3) 0.033(4) 0.001(3) -0.006(3) 0.001(3)
C16 0.048(4) 0.019(3) 0.040(5) -0.002(3) -0.005(3) 0.005(3)
C17 0.043(4) 0.026(3) 0.043(5) -0.003(3) -0.003(3) 0.009(3)
C18 0.053(4) 0.019(4) 0.050(5) -0.005(4) 0.006(4) -0.001(3)
C19 0.049(4) 0.061(5) 0.048(5) -0.004(4) -0.001(4) -0.020(4)
C20 0.052(5) 0.086(6) 0.067(6) -0.020(5) 0.004(4) -0.022(4)
C21 0.047(5) 0.116(8) 0.090(8) -0.048(6) 0.015(4) -0.030(4)
C22 0.047(5) 0.057(5) 0.055(5) -0.005(4) -0.011(4) -0.013(4)
C23 0.055(4) 0.048(4) 0.034(5) -0.012(3) -0.007(3) 0.001(3)
C24 0.059(5) 0.062(5) 0.051(6) -0.021(4) -0.011(4) 0.010(4)
C25 0.059(5) 0.079(5) 0.058(6) -0.033(4) -0.004(4) 0.003(4)
C26 0.065(5) 0.028(4) 0.059(6) -0.006(4) 0.005(4) -0.001(4)
C27 0.099(6) 0.056(5) 0.043(4) -0.005(4) -0.005(4) -0.052(4)
C28 0.119(7) 0.071(6) 0.046(5) -0.004(4) 0.008(4) -0.052(5)
C29 0.107(7) 0.090(7) 0.046(5) -0.012(5) 0.020(4) -0.044(5)
C30 0.119(7) 0.058(6) 0.046(6) 0.002(5) -0.017(5) -0.044(5)
C31 0.053(5) 0.044(4) 0.068(6) 0.023(4) 0.034(4) 0.001(3)
C32 0.073(6) 0.053(5) 0.098(7) 0.034(5) 0.038(5) 0.009(4)
C33 0.061(6) 0.074(5) 0.090(7) 0.036(5) 0.040(5) 0.017(4)
C34 0.057(5) 0.074(5) 0.079(7) 0.036(5) 0.026(4) 0.015(4)
C35 0.038(4) 0.064(4) 0.056(5) 0.024(3) 0.021(3) 0.005(3)
C36 0.036(4) 0.063(4) 0.049(5) 0.022(3) 0.007(3) -0.002(3)
C37 0.039(4) 0.085(5) 0.056(6) 0.025(4) 0.002(4) -0.011(4)
C38 0.047(5) 0.083(5) 0.077(7) 0.018(5) -0.010(5) -0.020(4)
C39 0.056(5) 0.073(6) 0.088(7) 0.019(5) -0.010(5) -0.027(4)
C40 0.041(5) 0.051(4) 0.076(6) 0.016(4) -0.004(4) -0.014(3)
C41 0.038(4) 0.039(5) 0.054(4) -0.004(3) 0.004(3) -0.006(4)
C42 0.041(5) 0.077(7) 0.079(6) -0.034(5) 0.011(4) -0.013(4)
C43 0.055(6) 0.096(8) 0.092(6) -0.044(5) 0.023(5) -0.034(5)
C44 0.058(5) 0.068(6) 0.090(6) -0.033(5) 0.026(4) -0.023(5)
C45 0.046(4) 0.017(4) 0.066(4) -0.009(3) 0.020(3) -0.004(3)
C46 0.050(4) 0.027(4) 0.060(4) 0.001(3) 0.022(3) 0.013(3)
C47 0.061(6) 0.064(6) 0.091(6) 0.027(5) 0.043(5) 0.026(4)
C48 0.083(7) 0.112(8) 0.080(6) 0.039(5) 0.037(5) 0.048(6)
C49 0.080(7) 0.131(9) 0.068(6) 0.030(5) 0.031(5) 0.046(6)
C50 0.058(5) 0.097(7) 0.040(4) 0.005(4) 0.006(4) 0.036(5)
C51 0.045(5) 0.029(3) 0.065(6) -0.011(3) 0.013(4) 0.003(3)
C52 0.054(5) 0.026(4) 0.081(6) -0.009(4) 0.015(4) 0.005(3)
C53 0.053(5) 0.034(4) 0.102(7) -0.012(4) 0.003(5) 0.015(4)
C54 0.047(5) 0.039(4) 0.105(8) -0.013(4) -0.020(5) 0.018(3)
C55 0.037(4) 0.031(3) 0.073(6) -0.011(3) -0.005(4) 0.013(3)
C56 0.046(4) 0.031(4) 0.084(6) -0.015(3) -0.019(4) 0.017(3)
C57 0.066(4) 0.033(3) 0.169(7) -0.033(4) -0.051(4) 0.017(3)
C58 0.066(4) 0.033(3) 0.169(7) -0.033(4) -0.051(4) 0.017(3)
C59 0.066(4) 0.033(3) 0.169(7) -0.033(4) -0.051(4) 0.017(3)
C60 0.043(4) 0.028(4) 0.087(7) -0.007(4) -0.007(4) 0.011(3)
C61 0.056(5) 0.026(4) 0.065(5) 0.008(4) 0.016(4) 0.007(4)
C62 0.056(5) 0.032(5) 0.080(6) 0.001(4) 0.016(4) 0.003(4)
C63 0.078(6) 0.044(6) 0.127(7) 0.014(5) 0.042(5) 0.003(5)
C64 0.064(5) 0.040(5) 0.116(6) 0.020(5) 0.048(5) 0.022(4)
C65 0.067(5) 0.032(4) 0.093(5) 0.029(4) 0.041(4) 0.031(3)
C66 0.113(4) 0.089(4) 0.074(3) 0.032(3) 0.040(3) 0.075(3)
C67 0.113(4) 0.089(4) 0.074(3) 0.032(3) 0.040(3) 0.075(3)
C68 0.113(4) 0.089(4) 0.074(3) 0.032(3) 0.040(3) 0.075(3)
C69 0.113(4) 0.089(4) 0.074(3) 0.032(3) 0.040(3) 0.075(3)
C70 0.113(4) 0.089(4) 0.074(3) 0.032(3) 0.040(3) 0.075(3)
B1 0.047(5) 0.033(4) 0.047(4) 0.001(3) 0.005(3) -0.005(3)
B2 0.068(6) 0.091(5) 0.050(5) -0.024(4) 0.011(4) -0.015(4)
C71 0.039(4) 0.020(3) 0.051(4) 0.000(3) 0.011(3) 0.002(3)
C72 0.057(5) 0.027(4) 0.052(4) -0.001(3) 0.020(4) 0.003(3)
C73 0.071(6) 0.029(4) 0.082(6) 0.007(4) 0.040(4) 0.010(4)
C74 0.057(5) 0.031(4) 0.094(6) 0.014(4) 0.039(4) 0.012(4)
C75 0.040(5) 0.029(4) 0.082(6) 0.018(4) 0.022(4) 0.012(3)
C76 0.043(4) 0.031(4) 0.054(5) 0.007(3) 0.012(3) 0.010(3)
C77 0.038(4) 0.021(3) 0.047(4) 0.000(3) 0.007(3) 0.013(3)
C78 0.040(4) 0.019(3) 0.049(4) -0.004(3) 0.008(3) 0.006(3)
C79 0.039(4) 0.029(4) 0.074(5) -0.006(4) 0.000(4) 0.007(3)
C80 0.052(5) 0.023(4) 0.087(5) 0.002(4) 0.011(4) 0.012(4)
C81 0.048(5) 0.023(4) 0.077(5) 0.013(4) 0.017(4) 0.011(3)
C82 0.050(5) 0.026(4) 0.057(5) 0.008(3) 0.012(4) 0.014(3)
C83 0.036(4) 0.030(3) 0.038(4) -0.001(3) -0.003(3) 0.008(3)
C84 0.037(4) 0.032(4) 0.052(5) -0.001(3) 0.001(3) 0.006(3)
C85 0.045(5) 0.047(4) 0.061(5) -0.002(4) 0.009(4) -0.003(4)
C86 0.041(5) 0.054(4) 0.063(6) -0.012(4) 0.013(4) 0.001(4)
C87 0.045(5) 0.050(4) 0.064(6) -0.016(4) 0.013(4) 0.003(4)
C88 0.033(4) 0.038(4) 0.052(5) -0.006(3) 0.000(3) 0.007(3)
C89 0.052(4) 0.034(4) 0.042(4) -0.004(3) -0.002(3) 0.012(3)
C90 0.061(5) 0.042(4) 0.054(5) -0.009(4) -0.012(4) 0.005(4)
C91 0.079(6) 0.068(5) 0.054(6) -0.017(4) -0.020(5) 0.012(5)
C92 0.091(7) 0.074(5) 0.058(6) -0.011(4) -0.024(5) 0.023(5)
C93 0.077(6) 0.041(4) 0.056(5) -0.007(4) -0.018(5) 0.025(4)
C94 0.089(7) 0.057(5) 0.066(6) 0.000(4) -0.028(5) 0.027(5)
B3 0.043(4) 0.022(3) 0.040(4) -0.003(3) 0.002(3) 0.007(3)
C95 0.033(4) 0.053(4) 0.047(4) 0.002(3) 0.003(3) 0.006(3)
C96 0.034(4) 0.079(5) 0.056(5) -0.006(4) 0.008(4) -0.005(4)
C97 0.039(5) 0.119(7) 0.043(5) -0.010(5) 0.005(4) 0.008(5)
C98 0.049(6) 0.121(7) 0.050(6) 0.004(5) 0.007(4) 0.029(5)
C99 0.073(6) 0.100(7) 0.055(6) 0.005(5) -0.005(5) 0.042(5)
C100 0.076(6) 0.055(5) 0.047(5) 0.000(4) -0.008(4) 0.024(4)
C101 0.034(4) 0.055(4) 0.054(4) 0.021(3) -0.010(3) -0.002(3)
C102 0.039(5) 0.067(5) 0.049(5) 0.014(4) -0.006(4) -0.006(4)
C103 0.034(5) 0.121(7) 0.067(6) 0.029(5) 0.002(4) 0.002(5)
C104 0.050(6) 0.128(7) 0.095(8) 0.053(6) 0.009(6) -0.001(6)
C105 0.064(7) 0.111(8) 0.106(8) 0.059(6) 0.011(6) -0.002(6)
C106 0.054(6) 0.063(5) 0.094(7) 0.031(4) 0.004(5) -0.012(4)
C107 0.037(4) 0.026(4) 0.046(4) 0.000(3) 0.006(3) 0.004(3)
C108 0.061(5) 0.032(4) 0.053(5) 0.005(3) 0.014(4) -0.003(4)
C109 0.058(5) 0.034(4) 0.079(6) -0.001(4) 0.024(4) -0.001(4)
C110 0.049(5) 0.054(5) 0.084(6) -0.012(4) 0.021(4) -0.008(4)
C111 0.038(5) 0.052(5) 0.073(5) -0.019(4) 0.012(4) -0.001(4)
C112 0.038(4) 0.053(5) 0.049(4) -0.002(4) 0.004(3) -0.003(4)
C113 0.030(4) 0.031(4) 0.083(5) 0.005(3) -0.002(4) -0.006(3)
C114 0.043(5) 0.035(4) 0.093(6) 0.001(4) 0.012(4) -0.007(4)
C115 0.060(6) 0.043(5) 0.119(7) -0.003(5) 0.021(5) 0.002(4)
C116 0.047(6) 0.045(5) 0.146(8) 0.008(5) 0.011(5) -0.012(4)
C117 0.062(6) 0.041(5) 0.136(8) 0.011(5) -0.007(6) 0.013(5)
C118 0.051(5) 0.044(5) 0.103(6) 0.011(4) -0.011(5) 0.005(4)
B4 0.035(4) 0.033(4) 0.056(4) 0.007(3) -0.005(3) -0.006(3)
N1S 0.073(4) 0.068(4) 0.070(4) 0.001(4) 0.012(4) 0.007(3)
C1S 0.073(4) 0.068(4) 0.070(4) 0.001(4) 0.012(4) 0.007(3)
C2S 0.073(4) 0.068(4) 0.070(4) 0.001(4) 0.012(4) 0.007(3)
N2S 0.092(7) 0.094(5) 0.120(8) 0.012(6) -0.007(4) 0.012(5)
C3S 0.092(7) 0.094(5) 0.120(8) 0.012(6) -0.007(4) 0.012(5)
C4S 0.092(7) 0.094(5) 0.120(8) 0.012(6) -0.007(4) 0.012(5)
N4S 0.052(7) 0.047(6) 0.060(8) -0.009(6) -0.007(5) -0.011(5)
C7S 0.052(7) 0.047(6) 0.060(8) -0.009(6) -0.007(5) -0.011(5)
C8S 0.052(7) 0.047(6) 0.060(8) -0.009(6) -0.007(5) -0.011(5)
N3S 0.058(6) 0.055(7) 0.042(7) 0.004(4) 0.013(5) 0.001(6)
C5S 0.058(6) 0.055(7) 0.042(7) 0.004(4) 0.013(5) 0.001(6)
C6S 0.058(6) 0.055(7) 0.042(7) 0.004(4) 0.013(5) 0.001(6)
N5S 0.037(9) 0.132(13) 0.177(19) -0.119(13) -0.011(8) 0.002(9)
C9S 0.037(9) 0.132(13) 0.177(19) -0.119(13) -0.011(8) 0.002(9)
C10S 0.037(9) 0.132(13) 0.177(19) -0.119(13) -0.011(8) 0.002(9)
N6S' 0.141(14) 0.22(3) 0.42(4) -0.23(3) -0.01(2) -0.02(2)
C11A 0.141(14) 0.22(3) 0.42(4) -0.23(3) -0.01(2) -0.02(2)
C12A 0.141(14) 0.22(3) 0.42(4) -0.23(3) -0.01(2) -0.02(2)
N7S 0.055(10) 0.31(4) 0.30(3) 0.17(3) -0.068(13) -0.087(15)
C13S 0.055(10) 0.31(4) 0.30(3) 0.17(3) -0.068(13) -0.087(15)
C14S 0.055(10) 0.31(4) 0.30(3) 0.17(3) -0.068(13) -0.087(15)
N3S' 0.080(10) 0.118(13) 0.114(14) 0.040(9) 0.016(9) -0.007(9)
C5S' 0.080(10) 0.118(13) 0.114(14) 0.040(9) 0.016(9) -0.007(9)
C6S' 0.080(10) 0.118(13) 0.114(14) 0.040(9) 0.016(9) -0.007(9)
N6S 0.57(5) 0.060(11) 0.16(2) 0.037(11) 0.12(3) -0.053(19)
C11S 0.57(5) 0.060(11) 0.16(2) 0.037(11) 0.12(3) -0.053(19)
C12S 0.57(5) 0.060(11) 0.16(2) 0.037(11) 0.12(3) -0.053(19)
O1S 0.35(4) 0.51(6) 0.155(18) 0.00(3) 0.00(2) 0.09(4)
O2S 0.35(4) 0.51(6) 0.155(18) 0.00(3) 0.00(2) 0.09(4)

loop_
_atom_type_symbol
_atom_type_description
_atom_type_scat_dispersion_real
_atom_type_scat_dispersion_imag
_atom_type_scat_source
C C 0.0033 0.0016 'International Tables Vol C Tables 4.2.6.8 and 6.1.1.4'
H H 0.0000 0.0000 'International Tables Vol C Tables 4.2.6.8 and 6.1.1.4'
B B 0.0013 0.0007 'International Tables Vol C Tables 4.2.6.8 and 6.1.1.4'
Co Co 0.3494 0.9721 'International Tables Vol C Tables 4.2.6.8 and 6.1.1.4'
Fe Fe 0.3463 0.8444 'International Tables Vol C Tables 4.2.6.8 and 6.1.1.4'
N N 0.0061 0.0033 'International Tables Vol C Tables 4.2.6.8 and 6.1.1.4'
O O 0.0106 0.0060 'International Tables Vol C Tables 4.2.6.8 and 6.1.1.4'

loop_
_geom_angle_atom_site_label_1
_geom_angle_atom_site_label_2
_geom_angle_atom_site_label_3
_geom_angle
N4 Co1 N1 95.9(3)
N4 Co1 N19 169.9(3)
N1 Co1 N19 90.7(3)
N4 Co1 N22 90.8(3)
N1 Co1 N22 169.5(3)
N19 Co1 N22 83.9(3)
N4 Co1 N21 87.9(2)
N1 Co1 N21 92.1(3)
N19 Co1 N21 99.6(3)
N22 Co1 N21 80.0(3)
N4 Co1 N20 92.9(3)
N1 Co1 N20 90.1(3)
N19 Co1 N20 79.4(3)
N22 Co1 N20 97.7(3)
N21 Co1 N20 177.5(3)
N2 Co2 N5 95.1(2)
N2 Co2 N23 170.4(3)
N5 Co2 N23 90.7(3)
N2 Co2 N24 92.8(3)
N5 Co2 N24 89.1(3)
N23 Co2 N24 79.7(3)
N2 Co2 N26 90.9(3)
N5 Co2 N26 169.5(4)
N23 Co2 N26 84.5(3)
N24 Co2 N26 99.2(4)
N2 Co2 N25 86.9(2)
N5 Co2 N25 91.9(3)
N23 Co2 N25 100.5(2)
N24 Co2 N25 178.9(3)
N26 Co2 N25 79.8(4)
C2 Fe1 C1 86.4(3)
C2 Fe1 C3 87.5(3)
C1 Fe1 C3 88.0(3)
C2 Fe1 N8 92.1(3)
C1 Fe1 N8 93.7(3)
C3 Fe1 N8 178.3(3)
C2 Fe1 N12 179.0(3)
C1 Fe1 N12 93.1(3)
C3 Fe1 N12 91.6(3)
N8 Fe1 N12 88.8(2)
C2 Fe1 N10 92.6(3)
C1 Fe1 N10 177.2(3)
C3 Fe1 N10 89.4(3)
N8 Fe1 N10 88.9(3)
N12 Fe1 N10 87.8(2)
C5 Fe2 C4 86.7(3)
C5 Fe2 C6 87.9(3)
C4 Fe2 C6 86.6(3)
C5 Fe2 N14 93.1(3)
C4 Fe2 N14 93.0(3)
C6 Fe2 N14 178.9(3)
C5 Fe2 N18 177.5(3)
C4 Fe2 N18 94.7(3)
C6 Fe2 N18 90.1(3)
N14 Fe2 N18 88.9(3)
C5 Fe2 N16 91.7(3)
C4 Fe2 N16 176.7(3)
C6 Fe2 N16 90.5(3)
N14 Fe2 N16 90.0(3)
N18 Fe2 N16 86.8(3)
C1 N1 Co1 171.6(6)
C2 N2 Co2 173.2(6)
C4 N4 Co1 174.2(6)
C5 N5 Co2 173.1(6)
C9 N7 N8 109.5(7)
C9 N7 B1 131.7(8)
N8 N7 B1 118.8(6)
C7 N8 N7 106.4(6)
C7 N8 Fe1 135.7(6)
N7 N8 Fe1 117.5(5)
C13 N9 N10 111.4(7)
C13 N9 B1 130.7(8)
N10 N9 B1 118.0(7)
C11 N10 N9 106.7(7)
C11 N10 Fe1 134.6(6)
N9 N10 Fe1 118.1(5)
C17 N11 N12 110.1(6)
C17 N11 B1 130.8(7)
N12 N11 B1 118.5(6)
C15 N12 N11 106.1(6)
C15 N12 Fe1 135.9(5)
N11 N12 Fe1 118.0(4)
C21 N13 N14 110.9(8)
C21 N13 B2 130.0(9)
N14 N13 B2 119.0(8)
C19 N14 N13 104.9(7)
C19 N14 Fe2 136.1(7)
N13 N14 Fe2 118.9(5)
C25 N15 N16 109.6(8)
C25 N15 B2 131.8(9)
N16 N15 B2 118.2(9)
N15 N16 C23 105.6(7)
N15 N16 Fe2 118.8(6)
C23 N16 Fe2 135.6(6)
C29 N17 N18 110.3(9)
C29 N17 B2 128.8(10)
N18 N17 B2 120.7(8)
C27 N18 N17 106.0(9)
C27 N18 Fe2 136.5(8)
N17 N18 Fe2 116.5(6)
C31 N19 C35 118.8(8)
C31 N19 Co1 126.4(6)
C35 N19 Co1 114.7(6)
C40 N20 C36 118.7(8)
C40 N20 Co1 124.4(6)
C36 N20 Co1 116.8(6)
C45 N21 C41 118.8(7)
C45 N21 Co1 115.4(6)
C41 N21 Co1 125.6(5)
C50 N22 C46 118.6(8)
C50 N22 Co1 125.8(7)
C46 N22 Co1 115.2(6)
C51 N23 C55 117.8(7)
C51 N23 Co2 126.1(6)
C55 N23 Co2 115.6(5)
C56 N24 C60 119.8(7)
C56 N24 Co2 116.4(5)
C60 N24 Co2 123.7(6)
C61 N25 C65 118.6(8)
C61 N25 Co2 124.9(6)
C65 N25 Co2 116.0(7)
C70 N26 C66 117.2(11)
C70 N26 Co2 128.1(10)
C66 N26 Co2 114.0(9)
N1 C1 Fe1 175.4(6)
N2 C2 Fe1 176.3(7)
N3 C3 Fe1 176.9(7)
N4 C4 Fe2 173.8(7)
N5 C5 Fe2 175.2(7)
N6 C6 Fe2 175.3(8)
N8 C7 C8 108.5(7)
N8 C7 C10 123.0(7)
C8 C7 C10 128.4(7)
C9 C8 C7 106.2(8)
C9 C8 H8 126.9
C7 C8 H8 126.9
C8 C9 N7 109.3(8)
C8 C9 H9 125.3
N7 C9 H9 125.3
C7 C10 H10A 109.5
C7 C10 H10B 109.5
H10A C10 H10B 109.5
C7 C10 H10C 109.5
H10A C10 H10C 109.5
H10B C10 H10C 109.5
N10 C11 C12 107.9(8)
N10 C11 C14 125.2(8)
C12 C11 C14 126.7(8)
C13 C12 C11 107.2(8)
C13 C12 H12 126.4
C11 C12 H12 126.4
N9 C13 C12 106.9(8)
N9 C13 H13 126.6
C12 C13 H13 126.6
C11 C14 H14A 109.5
C11 C14 H14B 109.5
H14A C14 H14B 109.5
C11 C14 H14C 109.5
H14A C14 H14C 109.5
H14B C14 H14C 109.5
N12 C15 C16 109.0(7)
N12 C15 C18 122.6(6)
C16 C15 C18 128.4(7)
C17 C16 C15 106.6(7)
C17 C16 H16 126.7
C15 C16 H16 126.7
N11 C17 C16 108.1(7)
N11 C17 H17 126.0
C16 C17 H17 126.0
C15 C18 H18A 109.5
C15 C18 H18B 109.5
H18A C18 H18B 109.5
C15 C18 H18C 109.5
H18A C18 H18C 109.5
H18B C18 H18C 109.5
N14 C19 C20 109.5(9)
N14 C19 C22 122.6(8)
C20 C19 C22 127.9(8)
C21 C20 C19 106.4(9)
C21 C20 H20 126.8
C19 C20 H20 126.8
N13 C21 C20 108.2(9)
N13 C21 H21 125.9
C20 C21 H21 125.9
C19 C22 H22A 109.5
C19 C22 H22B 109.5
H22A C22 H22B 109.5
C19 C22 H22C 109.5
H22A C22 H22C 109.5
H22B C22 H22C 109.5
N16 C23 C24 108.5(8)
N16 C23 C26 124.4(8)
C24 C23 C26 127.2(9)
C25 C24 C23 106.5(9)
C25 C24 H24 126.7
C23 C24 H24 126.7
N15 C25 C24 109.7(10)
N15 C25 H25 125.1
C24 C25 H25 125.1
C23 C26 H26A 109.5
C23 C26 H26B 109.5
H26A C26 H26B 109.5
C23 C26 H26C 109.5
H26A C26 H26C 109.5
H26B C26 H26C 109.5
N18 C27 C28 110.2(11)
N18 C27 C30 124.0(10)
C28 C27 C30 125.8(10)
C29 C28 C27 106.1(10)
C29 C28 H28 126.9
C27 C28 H28 126.9
N17 C29 C28 107.4(11)
N17 C29 H29 126.3
C28 C29 H29 126.3
C27 C30 H30A 109.5
C27 C30 H30B 109.5
H30A C30 H30B 109.5
C27 C30 H30C 109.5
H30A C30 H30C 109.5
H30B C30 H30C 109.5
N19 C31 C32 123.2(10)
N19 C31 H31 118.4
C32 C31 H31 118.4
C33 C32 C31 116.7(10)
C33 C32 H32 121.7
C31 C32 H32 121.7
C34 C33 C32 122.4(10)
C34 C33 H33 118.8
C32 C33 H33 118.8
C33 C34 C35 117.8(11)
C33 C34 H34 121.1
C35 C34 H34 121.1
N19 C35 C34 121.1(9)
N19 C35 C36 115.0(8)
C34 C35 C36 123.9(9)
N20 C36 C37 122.5(9)
N20 C36 C35 113.9(8)
C37 C36 C35 123.5(9)
C38 C37 C36 116.9(9)
C38 C37 H37 121.5
C36 C37 H37 121.5
C39 C38 C37 119.9(10)
C39 C38 H38 120.1
C37 C38 H38 120.1
C38 C39 C40 119.6(10)
C38 C39 H39 120.2
C40 C39 H39 120.2
N20 C40 C39 122.3(9)
N20 C40 H40 118.9
C39 C40 H40 118.9
N21 C41 C42 121.7(8)
N21 C41 H41 119.1
C42 C41 H41 119.1
C41 C42 C43 118.7(10)
C41 C42 H42 120.7
C43 C42 H42 120.7
C44 C43 C42 119.6(10)
C44 C43 H43 120.2
C42 C43 H43 120.2
C43 C44 C45 119.8(10)
C43 C44 H44 120.1
C45 C44 H44 120.1
N21 C45 C44 121.3(9)
N21 C45 C46 114.7(7)
C44 C45 C46 124.0(8)
N22 C46 C47 121.1(9)
N22 C46 C45 114.2(7)
C47 C46 C45 124.6(9)
C46 C47 C48 118.0(11)
C46 C47 H47 121.0
C48 C47 H47 121.0
C49 C48 C47 119.7(12)
C49 C48 H48 120.1
C47 C48 H48 120.1
C50 C49 C48 119.3(13)
C50 C49 H49 120.4
C48 C49 H49 120.4
C49 C50 N22 123.2(12)
C49 C50 H50 118.4
N22 C50 H50 118.4
N23 C51 C52 123.6(8)
N23 C51 H51 118.2
C52 C51 H51 118.2
C53 C52 C51 118.9(8)
C53 C52 H52 120.5
C51 C52 H52 120.5
C52 C53 C54 118.4(8)
C52 C53 H53 120.8
C54 C53 H53 120.8
C55 C54 C53 119.3(9)
C55 C54 H54 120.3
C53 C54 H54 120.3
N23 C55 C54 121.9(8)
N23 C55 C56 113.7(7)
C54 C55 C56 124.4(8)
N24 C56 C57 122.4(8)
N24 C56 C55 113.9(7)
C57 C56 C55 123.6(8)
C56 C57 C58 118.0(9)
C56 C57 H57 121.0
C58 C57 H57 121.0
C59 C58 C57 119.3(9)
C59 C58 H58 120.4
C57 C58 H58 120.4
C58 C59 C60 120.2(9)
C58 C59 H59 119.9
C60 C59 H59 119.9
N24 C60 C59 120.2(8)
N24 C60 H60 119.9
C59 C60 H60 119.9
N25 C61 C62 121.9(8)
N25 C61 H61 119.0
C62 C61 H61 119.0
C63 C62 C61 119.1(11)
C63 C62 H62 120.4
C61 C62 H62 120.4
C62 C63 C64 120.3(12)
C62 C63 H63 119.8
C64 C63 H63 119.8
C63 C64 C65 119.5(10)
C63 C64 H64 120.2
C65 C64 H64 120.2
N25 C65 C64 120.3(10)
N25 C65 C66 111.7(10)
C64 C65 C66 127.9(10)
N26 C66 C67 124.3(13)
N26 C66 C65 117.8(11)
C67 C66 C65 117.8(14)
C68 C67 C66 118.9(15)
C68 C67 H67 120.5
C66 C67 H67 120.5
C67 C68 C69 120.8(14)
C67 C68 H68 119.6
C69 C68 H68 119.6
C68 C69 C70 120.8(13)
C68 C69 H69 119.6
C70 C69 H69 119.6
N26 C70 C69 117.9(13)
N26 C70 H70 121.0
C69 C70 H70 121.0
N9 B1 N11 108.1(7)
N9 B1 N7 109.6(7)
N11 B1 N7 108.3(7)
N9 B1 H1 110.0
N11 B1 H1 110.2
N7 B1 H1 110.5
N15 B2 N13 109.3(8)
N15 B2 N17 106.7(9)
N13 B2 N17 106.6(9)
N15 B2 H2 111.2
N13 B2 H2 111.1
N17 B2 H2 111.7
C72 C71 C76 116.1(7)
C72 C71 B3 124.4(7)
C76 C71 B3 119.0(7)
C73 C72 C71 122.5(9)
C73 C72 H72 118.7
C71 C72 H72 118.7
C72 C73 C74 120.1(9)
C72 C73 H73 120.0
C74 C73 H73 120.0
C75 C74 C73 119.4(8)
C75 C74 H74 120.3
C73 C74 H74 120.3
C74 C75 C76 120.8(9)
C74 C75 H75 119.6
C76 C75 H75 119.6
C75 C76 C71 121.1(8)
C75 C76 H76 119.5
C71 C76 H76 119.5
C82 C77 C78 114.9(7)
C82 C77 B3 123.5(7)
C78 C77 B3 121.2(7)
C79 C78 C77 122.4(8)
C79 C78 H78 118.8
C77 C78 H78 118.8
C78 C79 C80 120.6(9)
C78 C79 H79 119.7
C80 C79 H79 119.7
C81 C80 C79 119.2(9)
C81 C80 H80 120.4
C79 C80 H80 120.4
C80 C81 C82 119.6(9)
C80 C81 H81 120.2
C82 C81 H81 120.2
C77 C82 C81 123.3(9)
C77 C82 H82 118.4
C81 C82 H82 118.4
C84 C83 C88 114.3(7)
C84 C83 B3 122.8(7)
C88 C83 B3 122.3(7)
C85 C84 C83 123.1(8)
C85 C84 H84 118.5
C83 C84 H84 118.5
C86 C85 C84 120.8(8)
C86 C85 H85 119.6
C84 C85 H85 119.6
C85 C86 C87 119.2(8)
C85 C86 H86 120.4
C87 C86 H86 120.4
C86 C87 C88 119.1(8)
C86 C87 H87 120.5
C88 C87 H87 120.5
C83 C88 C87 123.4(8)
C83 C88 H88 118.3
C87 C88 H88 118.3
C90 C89 C93 114.8(8)
C90 C89 B3 123.8(7)
C93 C89 B3 120.8(7)
C91 C90 C89 123.0(8)
C91 C90 H90 118.5
C89 C90 H90 118.5
C90 C91 C92 119.8(9)
C90 C91 H91 120.1
C92 C91 H91 120.1
C94 C92 C91 118.8(9)
C94 C92 H92 120.6
C91 C92 H92 120.6
C94 C93 C89 121.8(9)
C94 C93 H93 119.1
C89 C93 H93 119.1
C92 C94 C93 121.8(9)
C92 C94 H94 119.1
C93 C94 H94 119.1
C83 B3 C89 103.5(7)
C83 B3 C77 114.2(7)
C89 B3 C77 113.2(7)
C83 B3 C71 112.0(6)
C89 B3 C71 112.3(7)
C77 B3 C71 102.0(6)
C96 C95 C100 114.4(8)
C96 C95 B4 122.6(8)
C100 C95 B4 122.7(8)
C95 C96 C97 121.8(10)
C95 C96 H96 119.1
C97 C96 H96 119.1
C98 C97 C96 119.5(10)
C98 C97 H97 120.2
C96 C97 H97 120.2
C99 C98 C97 121.6(10)
C99 C98 H98 119.2
C97 C98 H98 119.2
C98 C99 C100 119.7(11)
C98 C99 H99 120.2
C100 C99 H99 120.2
C99 C100 C95 123.0(10)
C99 C100 H100 118.5
C95 C100 H100 118.5
C106 C101 C102 114.2(9)
C106 C101 B4 124.7(9)
C102 C101 B4 121.0(8)
C103 C102 C101 122.5(9)
C103 C102 H102 118.7
C101 C102 H102 118.7
C104 C103 C102 118.8(12)
C104 C103 H103 120.6
C102 C103 H103 120.6
C105 C104 C103 120.0(12)
C105 C104 H104 120.0
C103 C104 H104 120.0
C106 C105 C104 120.5(12)
C106 C105 H105 119.8
C104 C105 H105 119.8
C105 C106 C101 123.9(12)
C105 C106 H106 118.0
C101 C106 H106 118.0
C108 C107 C112 115.5(8)
C108 C107 B4 122.6(8)
C112 C107 B4 121.7(7)
C109 C108 C107 123.1(9)
C109 C108 H108 118.4
C107 C108 H108 118.4
C110 C109 C108 120.4(9)
C110 C109 H109 119.8
C108 C109 H109 119.8
C109 C110 C111 119.4(9)
C109 C110 H110 120.3
C111 C110 H110 120.3
C110 C111 C112 120.5(9)
C110 C111 H111 119.7
C112 C111 H111 119.7
C111 C112 C107 120.9(8)
C111 C112 H112 119.6
C107 C112 H112 119.6
C118 C113 C114 113.9(9)
C118 C113 B4 121.7(9)
C114 C113 B4 124.2(8)
C115 C114 C113 123.9(10)
C115 C114 H114 118.0
C113 C114 H114 118.0
C114 C115 C116 119.5(12)
C114 C115 H115 120.2
C116 C115 H115 120.2
C115 C116 C117 118.6(11)
C115 C116 H116 120.7
C117 C116 H116 120.7
C118 C117 C116 119.8(11)
C118 C117 H117 120.1
C116 C117 H117 120.1
C117 C118 C113 124.3(11)
C117 C118 H118 117.9
C113 C118 H118 117.9
C101 B4 C95 104.5(7)
C101 B4 C107 113.0(7)
C95 B4 C107 112.2(7)
C101 B4 C113 112.0(7)
C95 B4 C113 111.8(7)
C107 B4 C113 103.5(6)
N1S C1S C2S 178.3(12)
C1S C2S H2SA 109.5
C1S C2S H2SB 109.5
H2SA C2S H2SB 109.5
C1S C2S H2SC 109.5
H2SA C2S H2SC 109.5
H2SB C2S H2SC 109.5
N2S C3S C4S 172.4(16)
C3S C4S H4SA 109.5
C3S C4S H4SB 109.5
H4SA C4S H4SB 109.5
C3S C4S H4SC 109.5
H4SA C4S H4SC 109.5
H4SB C4S H4SC 109.5
N4S C7S C8S 168(2)
C7S C8S H8SA 109.5
C7S C8S H8SB 109.5
H8SA C8S H8SB 109.5
C7S C8S H8SC 109.5
H8SA C8S H8SC 109.5
H8SB C8S H8SC 109.5
N3S C5S C6S 173(2)
C5S C6S H6SA 109.5
C5S C6S H6SB 109.5
H6SA C6S H6SB 109.5
C5S C6S H6SC 109.5
H6SA C6S H6SC 109.5
H6SB C6S H6SC 109.5
N5S C9S C10S 172(3)
C9S C10S H10D 109.5
C9S C10S H10E 109.5
H10D C10S H10E 109.5
C9S C10S H10F 109.5
H10D C10S H10F 109.5
H10E C10S H10F 109.5
N6S' C11A C12A 147.0
C11A C12A H12A 109.5
C11A C12A H12B 109.5
H12A C12A H12B 109.5
C11A C12A H12C 109.5
H12A C12A H12C 109.5
H12B C12A H12C 109.5
N7S C13S C14S 146.8
C13S C14S H14D 109.5
C13S C14S H14E 109.5
H14D C14S H14E 109.5
C13S C14S H14F 109.5
H14D C14S H14F 109.5
H14E C14S H14F 109.5
N3S' C5S' C6S' 172.7
C5S' C6S' H6SD 109.5
C5S' C6S' H6SE 109.5
H6SD C6S' H6SE 109.5
C5S' C6S' H6SF 109.5
H6SD C6S' H6SF 109.5
H6SE C6S' H6SF 109.5
N6S C11S C12S 138.9
C11S C12S H12D 109.5
C11S C12S H12E 109.5
H12D C12S H12E 109.5
C11S C12S H12F 109.5
H12D C12S H12F 109.5
H12E C12S H12F 109.5

loop_
_geom_bond_atom_site_label_1
_geom_bond_atom_site_label_2
_geom_bond_distance
Co1 N4 1.977(7)
Co1 N1 1.975(7)
Co1 N19 2.008(7)
Co1 N22 2.014(7)
Co1 N21 2.019(7)
Co1 N20 2.024(7)
Co2 N2 1.951(6)
Co2 N5 1.964(7)
Co2 N23 2.009(6)
Co2 N24 2.013(7)
Co2 N26 2.033(9)
Co2 N25 2.042(7)
Fe1 C2 1.888(7)
Fe1 C1 1.895(8)
Fe1 C3 1.896(8)
Fe1 N8 2.003(6)
Fe1 N12 2.015(6)
Fe1 N10 2.047(6)
Fe2 C5 1.868(8)
Fe2 C4 1.899(9)
Fe2 C6 1.913(8)
Fe2 N14 1.976(7)
Fe2 N18 2.037(8)
Fe2 N16 2.054(7)
N1 C1 1.165(9)
N2 C2 1.164(9)
N3 C3 1.174(9)
N4 C4 1.166(10)
N5 C5 1.187(9)
N6 C6 1.164(9)
N7 C9 1.351(10)
N7 N8 1.375(9)
N7 B1 1.536(11)
N8 C7 1.363(9)
N9 C13 1.333(10)
N9 N10 1.363(9)
N9 B1 1.506(11)
N10 C11 1.360(10)
N11 C17 1.340(9)
N11 N12 1.367(8)
N11 B1 1.534(11)
N12 C15 1.356(9)
N13 C21 1.333(11)
N13 N14 1.393(10)
N13 B2 1.555(13)
N14 C19 1.366(10)
N15 C25 1.345(12)
N15 N16 1.380(10)
N15 B2 1.519(14)
N16 C23 1.382(11)
N17 C29 1.356(12)
N17 N18 1.379(11)
N17 B2 1.556(15)
N18 C27 1.318(12)
N19 C31 1.336(11)
N19 C35 1.380(11)
N20 C40 1.327(11)
N20 C36 1.330(10)
N21 C45 1.337(10)
N21 C41 1.349(10)
N22 C50 1.348(11)
N22 C46 1.351(11)
N23 C51 1.323(9)
N23 C55 1.357(10)
N24 C56 1.336(10)
N24 C60 1.351(10)
N25 C61 1.328(11)
N25 C65 1.376(11)
N26 C70 1.337(14)
N26 C66 1.347(16)
C7 C8 1.416(11)
C7 C10 1.476(11)
C8 C9 1.350(12)
C8 H8 0.9500
C9 H9 0.9500
C10 H10A 0.9800
C10 H10B 0.9800
C10 H10C 0.9800
C11 C12 1.400(12)
C11 C14 1.482(12)
C12 C13 1.382(12)
C12 H12 0.9500
C13 H13 0.9500
C14 H14A 0.9800
C14 H14B 0.9800
C14 H14C 0.9800
C15 C16 1.386(10)
C15 C18 1.498(11)
C16 C17 1.362(11)
C16 H16 0.9500
C17 H17 0.9500
C18 H18A 0.9800
C18 H18B 0.9800
C18 H18C 0.9800
C19 C20 1.401(12)
C19 C22 1.484(12)
C20 C21 1.375(13)
C20 H20 0.9500
C21 H21 0.9500
C22 H22A 0.9800
C22 H22B 0.9800
C22 H22C 0.9800
C23 C24 1.406(12)
C23 C26 1.446(12)
C24 C25 1.345(13)
C24 H24 0.9500
C25 H25 0.9500
C26 H26A 0.9800
C26 H26B 0.9800
C26 H26C 0.9800
C27 C28 1.411(15)
C27 C30 1.468(15)
C28 C29 1.357(16)
C28 H28 0.9500
C29 H29 0.9500
C30 H30A 0.9800
C30 H30B 0.9800
C30 H30C 0.9800
C31 C32 1.410(12)
C31 H31 0.9500
C32 C33 1.379(15)
C32 H32 0.9500
C33 C34 1.377(15)
C33 H33 0.9500
C34 C35 1.407(12)
C34 H34 0.9500
C35 C36 1.452(13)
C36 C37 1.407(12)
C37 C38 1.393(14)
C37 H37 0.9500
C38 C39 1.347(13)
C38 H38 0.9500
C39 C40 1.380(12)
C39 H39 0.9500
C40 H40 0.9500
C41 C42 1.375(11)
C41 H41 0.9500
C42 C43 1.384(14)
C42 H42 0.9500
C43 C44 1.342(14)
C43 H43 0.9500
C44 C45 1.387(12)
C44 H44 0.9500
C45 C46 1.473(12)
C46 C47 1.395(12)
C47 C48 1.405(15)
C47 H47 0.9500
C48 C49 1.361(17)
C48 H48 0.9500
C49 C50 1.350(14)
C49 H49 0.9500
C50 H50 0.9500
C51 C52 1.373(11)
C51 H51 0.9500
C52 C53 1.369(12)
C52 H52 0.9500
C53 C54 1.396(12)
C53 H53 0.9500
C54 C55 1.369(11)
C54 H54 0.9500
C55 C56 1.487(11)
C56 C57 1.369(12)
C57 C58 1.405(12)
C57 H57 0.9500
C58 C59 1.361(13)
C58 H58 0.9500
C59 C60 1.382(12)
C59 H59 0.9500
C60 H60 0.9500
C61 C62 1.404(12)
C61 H61 0.9500
C62 C63 1.352(13)
C62 H62 0.9500
C63 C64 1.354(15)
C63 H63 0.9500
C64 C65 1.403(15)
C64 H64 0.9500
C65 C66 1.467(16)
C66 C67 1.423(16)
C67 C68 1.286(15)
C67 H67 0.9500
C68 C69 1.330(17)
C68 H68 0.9500
C69 C70 1.497(15)
C69 H69 0.9500
C70 H70 0.9500
B1 H1 0.9983
B2 H2 0.9992
C71 C72 1.390(11)
C71 C76 1.419(11)
C71 B3 1.658(11)
C72 C73 1.384(11)
C72 H72 0.9500
C73 C74 1.392(13)
C73 H73 0.9500
C74 C75 1.358(12)
C74 H74 0.9500
C75 C76 1.402(10)
C75 H75 0.9500
C76 H76 0.9500
C77 C82 1.395(11)
C77 C78 1.405(11)
C77 B3 1.644(12)
C78 C79 1.371(11)
C78 H78 0.9500
C79 C80 1.396(12)
C79 H79 0.9500
C80 C81 1.356(12)
C80 H80 0.9500
C81 C82 1.399(11)
C81 H81 0.9500
C82 H82 0.9500
C83 C84 1.398(10)
C83 C88 1.404(10)
C83 B3 1.629(12)
C84 C85 1.391(11)
C84 H84 0.9500
C85 C86 1.372(11)
C85 H85 0.9500
C86 C87 1.381(12)
C86 H86 0.9500
C87 C88 1.412(11)
C87 H87 0.9500
C88 H88 0.9500
C89 C90 1.398(11)
C89 C93 1.424(11)
C89 B3 1.628(12)
C90 C91 1.393(12)
C90 H90 0.9500
C91 C92 1.399(13)
C91 H91 0.9500
C92 C94 1.348(13)
C92 H92 0.9500
C93 C94 1.388(12)
C93 H93 0.9500
C94 H94 0.9500
C95 C96 1.406(12)
C95 C100 1.423(12)
C95 B4 1.625(12)
C96 C97 1.417(13)
C96 H96 0.9500
C97 C98 1.352(15)
C97 H97 0.9500
C98 C99 1.352(15)
C98 H98 0.9500
C99 C100 1.379(13)
C99 H99 0.9500
C100 H100 0.9500
C101 C106 1.403(12)
C101 C102 1.414(12)
C101 B4 1.622(13)
C102 C103 1.416(12)
C102 H102 0.9500
C103 C104 1.387(15)
C103 H103 0.9500
C104 C105 1.360(17)
C104 H104 0.9500
C105 C106 1.371(15)
C105 H105 0.9500
C106 H106 0.9500
C107 C108 1.397(11)
C107 C112 1.414(11)
C107 B4 1.643(12)
C108 C109 1.395(12)
C108 H108 0.9500
C109 C110 1.349(13)
C109 H109 0.9500
C110 C111 1.392(13)
C110 H110 0.9500
C111 C112 1.408(11)
C111 H111 0.9500
C112 H112 0.9500
C113 C118 1.407(12)
C113 C114 1.415(13)
C113 B4 1.648(13)
C114 C115 1.399(12)
C114 H114 0.9500
C115 C116 1.400(15)
C115 H115 0.9500
C116 C117 1.410(16)
C116 H116 0.9500
C117 C118 1.384(13)
C117 H117 0.9500
C118 H118 0.9500
N1S C1S 1.146(9)
C1S C2S 1.450(10)
C2S H2SA 0.9800
C2S H2SB 0.9800
C2S H2SC 0.9800
N2S C3S 1.143(11)
C3S C4S 1.447(11)
C4S H4SA 0.9800
C4S H4SB 0.9800
C4S H4SC 0.9800
N4S C7S 1.149(12)
C7S C8S 1.419(13)
C8S H8SA 0.9800
C8S H8SB 0.9800
C8S H8SC 0.9800
N3S C5S 1.144(12)
C5S C6S 1.454(12)
C6S H6SA 0.9800
C6S H6SB 0.9800
C6S H6SC 0.9800
N5S C9S 1.187(14)
C9S C10S 1.492(14)
C10S H10D 0.9800
C10S H10E 0.9800
C10S H10F 0.9800
N6S' C11A 1.1733
C11A C12A 1.4900
C12A H12A 0.9800
C12A H12B 0.9800
C12A H12C 0.9800
N7S C13S 1.1671
C13S C14S 1.4972
C14S H14D 0.9800
C14S H14E 0.9800
C14S H14F 0.9800
N3S' C5S' 1.1863
C5S' C6S' 1.4704
C6S' H6SD 0.9800
C6S' H6SE 0.9800
C6S' H6SF 0.9800
N6S C11S 1.1831
C11S C12S 1.5062
C12S H12D 0.9800
C12S H12E 0.9800
C12S H12F 0.9800

loop_
_geom_torsion_atom_site_label_1
_geom_torsion_atom_site_label_2
_geom_torsion_atom_site_label_3
_geom_torsion_atom_site_label_4
_geom_torsion
C9 N7 N8 C7 0.7(8)
B1 N7 N8 C7 -178.5(7)
C9 N7 N8 Fe1 -174.2(5)
B1 N7 N8 Fe1 6.6(9)
C13 N9 N10 C11 -0.5(8)
B1 N9 N10 C11 178.8(6)
C13 N9 N10 Fe1 -172.7(4)
B1 N9 N10 Fe1 6.6(8)
C17 N11 N12 C15 -0.4(8)
B1 N11 N12 C15 -172.7(6)
C17 N11 N12 Fe1 177.4(5)
B1 N11 N12 Fe1 5.1(8)
C21 N13 N14 C19 -2.4(11)
B2 N13 N14 C19 178.9(9)
C21 N13 N14 Fe2 174.6(7)
B2 N13 N14 Fe2 -4.1(11)
C25 N15 N16 C23 0.8(9)
B2 N15 N16 C23 174.0(7)
C25 N15 N16 Fe2 179.3(6)
B2 N15 N16 Fe2 -7.4(9)
C29 N17 N18 C27 -1.0(10)
B2 N17 N18 C27 -176.1(8)
C29 N17 N18 Fe2 169.5(6)
B2 N17 N18 Fe2 -5.5(11)
N7 N8 C7 C8 0.2(8)
Fe1 N8 C7 C8 173.7(6)
N7 N8 C7 C10 176.5(7)
Fe1 N8 C7 C10 -10.0(12)
N8 C7 C8 C9 -1.0(10)
C10 C7 C8 C9 -177.0(8)
C7 C8 C9 N7 1.4(10)
N8 N7 C9 C8 -1.3(10)
B1 N7 C9 C8 177.8(8)
N9 N10 C11 C12 -0.2(8)
Fe1 N10 C11 C12 170.2(5)
N9 N10 C11 C14 175.6(8)
Fe1 N10 C11 C14 -14.0(12)
N10 C11 C12 C13 0.7(9)
C14 C11 C12 C13 -174.9(8)
N10 N9 C13 C12 1.0(8)
B1 N9 C13 C12 -178.3(7)
C11 C12 C13 N9 -1.0(8)
N11 N12 C15 C16 -0.5(8)
Fe1 N12 C15 C16 -177.8(5)
N11 N12 C15 C18 -179.1(7)
Fe1 N12 C15 C18 3.6(11)
N12 C15 C16 C17 1.3(9)
C18 C15 C16 C17 179.8(8)
N12 N11 C17 C16 1.3(9)
B1 N11 C17 C16 172.3(8)
C15 C16 C17 N11 -1.6(9)
N13 N14 C19 C20 1.8(10)
Fe2 N14 C19 C20 -174.5(7)
N13 N14 C19 C22 -178.3(8)
Fe2 N14 C19 C22 5.4(14)
N14 C19 C20 C21 -0.6(12)
C22 C19 C20 C21 179.5(10)
N14 N13 C21 C20 2.1(13)
B2 N13 C21 C20 -179.4(11)
C19 C20 C21 N13 -0.9(13)
N15 N16 C23 C24 -1.1(9)
Fe2 N16 C23 C24 -179.2(6)
N15 N16 C23 C26 179.8(8)
Fe2 N16 C23 C26 1.7(13)
N16 C23 C24 C25 1.0(10)
C26 C23 C24 C25 -180.0(9)
N16 N15 C25 C24 -0.3(10)
B2 N15 C25 C24 -172.2(9)
C23 C24 C25 N15 -0.4(11)
N17 N18 C27 C28 0.9(10)
Fe2 N18 C27 C28 -166.8(7)
N17 N18 C27 C30 -177.8(8)
Fe2 N18 C27 C30 14.6(14)
N18 C27 C28 C29 -0.4(11)
C30 C27 C28 C29 178.2(9)
N18 N17 C29 C28 0.8(11)
B2 N17 C29 C28 175.3(10)
C27 C28 C29 N17 -0.2(11)
C35 N19 C31 C32 -0.9(12)
Co1 N19 C31 C32 176.2(6)
N19 C31 C32 C33 -0.1(14)
C31 C32 C33 C34 -0.1(15)
C32 C33 C34 C35 1.4(15)
C31 N19 C35 C34 2.2(12)
Co1 N19 C35 C34 -175.2(6)
C31 N19 C35 C36 -178.4(7)
Co1 N19 C35 C36 4.2(9)
C33 C34 C35 N19 -2.4(13)
C33 C34 C35 C36 178.2(9)
C40 N20 C36 C37 -0.9(13)
Co1 N20 C36 C37 -177.9(6)
C40 N20 C36 C35 176.2(8)
Co1 N20 C36 C35 -0.8(10)
N19 C35 C36 N20 -2.3(11)
C34 C35 C36 N20 177.2(8)
N19 C35 C36 C37 174.8(8)
C34 C35 C36 C37 -5.8(14)
N20 C36 C37 C38 -0.7(13)
C35 C36 C37 C38 -177.5(9)
C36 C37 C38 C39 1.8(15)
C37 C38 C39 C40 -1.5(16)
C36 N20 C40 C39 1.4(14)
Co1 N20 C40 C39 178.1(7)
C38 C39 C40 N20 -0.2(16)
C45 N21 C41 C42 -0.4(12)
Co1 N21 C41 C42 174.1(7)
N21 C41 C42 C43 -0.8(14)
C41 C42 C43 C44 0.5(16)
C42 C43 C44 C45 1.1(17)
C41 N21 C45 C44 2.1(11)
Co1 N21 C45 C44 -173.1(7)
C41 N21 C45 C46 179.8(7)
Co1 N21 C45 C46 4.6(8)
C43 C44 C45 N21 -2.4(14)
C43 C44 C45 C46 -179.9(9)
C50 N22 C46 C47 1.2(12)
Co1 N22 C46 C47 -171.9(6)
C50 N22 C46 C45 -179.5(7)
Co1 N22 C46 C45 7.4(8)
N21 C45 C46 N22 -7.9(10)
C44 C45 C46 N22 169.7(8)
N21 C45 C46 C47 171.4(8)
C44 C45 C46 C47 -11.0(13)
N22 C46 C47 C48 -0.9(13)
C45 C46 C47 C48 179.8(8)
C46 C47 C48 C49 0.8(15)
C47 C48 C49 C50 -1.1(17)
C48 C49 C50 N22 1.4(16)
C46 N22 C50 C49 -1.5(13)
Co1 N22 C50 C49 170.8(8)
C55 N23 C51 C52 -1.3(13)
Co2 N23 C51 C52 -172.8(7)
N23 C51 C52 C53 -0.4(14)
C51 C52 C53 C54 2.0(15)
C52 C53 C54 C55 -2.0(16)
C51 N23 C55 C54 1.2(13)
Co2 N23 C55 C54 173.7(8)
C51 N23 C55 C56 179.1(8)
Co2 N23 C55 C56 -8.4(10)
C53 C54 C55 N23 0.4(16)
C53 C54 C55 C56 -177.3(10)
C60 N24 C56 C57 4.9(16)
Co2 N24 C56 C57 -179.0(9)
C60 N24 C56 C55 -176.1(8)
Co2 N24 C56 C55 0.0(11)
N23 C55 C56 N24 5.5(12)
C54 C55 C56 N24 -176.7(9)
N23 C55 C56 C57 -175.5(11)
C54 C55 C56 C57 2.3(17)
N24 C56 C57 C58 -2.8(19)
C55 C56 C57 C58 178.3(11)
C56 C57 C58 C59 0(2)
C57 C58 C59 C60 1(2)
C56 N24 C60 C59 -4.1(15)
Co2 N24 C60 C59 -179.9(8)
C58 C59 C60 N24 1.3(19)
C65 N25 C61 C62 -2.3(11)
Co2 N25 C61 C62 -173.6(6)
N25 C61 C62 C63 0.6(12)
C61 C62 C63 C64 2.9(14)
C62 C63 C64 C65 -4.5(14)
C61 N25 C65 C64 0.6(11)
Co2 N25 C65 C64 172.7(6)
C61 N25 C65 C66 -178.5(7)
Co2 N25 C65 C66 -6.4(8)
C63 C64 C65 N25 2.7(13)
C63 C64 C65 C66 -178.3(9)
C70 N26 C66 C67 -0.9(15)
Co2 N26 C66 C67 170.0(7)
C70 N26 C66 C65 -178.8(8)
Co2 N26 C66 C65 -7.9(11)
N25 C65 C66 N26 9.5(12)
C64 C65 C66 N26 -169.6(9)
N25 C65 C66 C67 -168.6(8)
C64 C65 C66 C67 12.4(14)
N26 C66 C67 C68 1.1(15)
C65 C66 C67 C68 179.0(8)
C66 C67 C68 C69 -0.4(15)
C67 C68 C69 C70 -0.3(15)
C66 N26 C70 C69 0.1(13)
Co2 N26 C70 C69 -169.3(6)
C68 C69 C70 N26 0.5(14)
C13 N9 B1 N11 115.4(8)
N10 N9 B1 N11 -63.7(8)
C13 N9 B1 N7 -126.7(8)
N10 N9 B1 N7 54.2(9)
C17 N11 B1 N9 -113.1(9)
N12 N11 B1 N9 57.3(9)
C17 N11 B1 N7 128.1(8)
N12 N11 B1 N7 -61.5(9)
C9 N7 B1 N9 117.7(10)
N8 N7 B1 N9 -63.3(9)
C9 N7 B1 N11 -124.5(9)
N8 N7 B1 N11 54.5(9)
C25 N15 B2 N13 -127.7(10)
N16 N15 B2 N13 60.9(11)
C25 N15 B2 N17 117.5(11)
N16 N15 B2 N17 -53.9(10)
C21 N13 B2 N15 126.2(12)
N14 N13 B2 N15 -55.4(12)
C21 N13 B2 N17 -118.8(12)
N14 N13 B2 N17 59.6(11)
C29 N17 B2 N15 -110.8(11)
N18 N17 B2 N15 63.3(11)
C29 N17 B2 N13 132.6(10)
N18 N17 B2 N13 -53.4(11)
C76 C71 C72 C73 0.5(12)
B3 C71 C72 C73 172.0(8)
C71 C72 C73 C74 -2.6(13)
C72 C73 C74 C75 3.9(14)
C73 C74 C75 C76 -3.3(13)
C74 C75 C76 C71 1.2(13)
C72 C71 C76 C75 0.2(11)
B3 C71 C76 C75 -171.8(7)
C82 C77 C78 C79 -1.5(10)
B3 C77 C78 C79 171.1(7)
C77 C78 C79 C80 2.2(11)
C78 C79 C80 C81 -1.7(12)
C79 C80 C81 C82 0.6(12)
C78 C77 C82 C81 0.3(11)
B3 C77 C82 C81 -172.1(7)
C80 C81 C82 C77 0.1(12)
C88 C83 C84 C85 0.8(11)
B3 C83 C84 C85 -171.0(8)
C83 C84 C85 C86 0.0(13)
C84 C85 C86 C87 -0.5(14)
C85 C86 C87 C88 0.1(13)
C84 C83 C88 C87 -1.1(11)
B3 C83 C88 C87 170.6(8)
C86 C87 C88 C83 0.7(13)
C93 C89 C90 C91 1.5(14)
B3 C89 C90 C91 172.3(9)
C89 C90 C91 C92 -1.5(16)
C90 C91 C92 C94 0.0(17)
C90 C89 C93 C94 -0.1(14)
B3 C89 C93 C94 -171.2(9)
C91 C92 C94 C93 1.3(18)
C89 C93 C94 C92 -1.3(18)
C84 C83 B3 C89 80.3(8)
C88 C83 B3 C89 -90.8(8)
C84 C83 B3 C77 -156.2(7)
C88 C83 B3 C77 32.7(10)
C84 C83 B3 C71 -40.9(10)
C88 C83 B3 C71 148.0(7)
C90 C89 B3 C83 -85.0(10)
C93 C89 B3 C83 85.3(9)
C90 C89 B3 C77 150.9(8)
C93 C89 B3 C77 -38.8(11)
C90 C89 B3 C71 36.0(12)
C93 C89 B3 C71 -153.7(8)
C82 C77 B3 C83 -151.3(7)
C78 C77 B3 C83 36.8(9)
C82 C77 B3 C89 -33.2(10)
C78 C77 B3 C89 154.9(7)
C82 C77 B3 C71 87.7(8)
C78 C77 B3 C71 -84.2(8)
C72 C71 B3 C83 144.6(8)
C76 C71 B3 C83 -44.1(10)
C72 C71 B3 C89 28.7(11)
C76 C71 B3 C89 -160.1(7)
C72 C71 B3 C77 -92.8(9)
C76 C71 B3 C77 78.4(8)
C100 C95 C96 C97 -0.7(13)
B4 C95 C96 C97 -175.2(8)
C95 C96 C97 C98 0.5(14)
C96 C97 C98 C99 0.3(16)
C97 C98 C99 C100 -0.7(17)
C98 C99 C100 C95 0.4(16)
C96 C95 C100 C99 0.3(14)
B4 C95 C100 C99 174.7(9)
C106 C101 C102 C103 -0.3(12)
B4 C101 C102 C103 -175.4(8)
C101 C102 C103 C104 0.3(14)
C102 C103 C104 C105 1.6(16)
C103 C104 C105 C106 -3.4(18)
C104 C105 C106 C101 3.5(18)
C102 C101 C106 C105 -1.6(14)
B4 C101 C106 C105 173.3(9)
C112 C107 C108 C109 1.3(12)
B4 C107 C108 C109 176.7(8)
C107 C108 C109 C110 0.0(14)
C108 C109 C110 C111 -1.3(14)
C109 C110 C111 C112 1.4(14)
C110 C111 C112 C107 -0.1(13)
C108 C107 C112 C111 -1.2(11)
B4 C107 C112 C111 -176.6(7)
C118 C113 C114 C115 -1.8(12)
B4 C113 C114 C115 -175.6(8)
C113 C114 C115 C116 0.4(14)
C114 C115 C116 C117 1.4(14)
C115 C116 C117 C118 -1.7(15)
C116 C117 C118 C113 0.3(16)
C114 C113 C118 C117 1.4(13)
B4 C113 C118 C117 175.5(9)
C106 C101 B4 C95 -95.6(9)
C102 C101 B4 C95 78.9(9)
C106 C101 B4 C107 142.1(8)
C102 C101 B4 C107 -43.4(10)
C106 C101 B4 C113 25.7(11)
C102 C101 B4 C113 -159.8(7)
C96 C95 B4 C101 79.3(10)
C100 C95 B4 C101 -94.7(9)
C96 C95 B4 C107 -157.9(8)
C100 C95 B4 C107 28.1(12)
C96 C95 B4 C113 -42.1(11)
C100 C95 B4 C113 143.9(8)
C108 C107 B4 C101 158.3(7)
C112 C107 B4 C101 -26.6(11)
C108 C107 B4 C95 40.4(11)
C112 C107 B4 C95 -144.5(8)
C108 C107 B4 C113 -80.3(9)
C112 C107 B4 C113 94.8(9)
C118 C113 B4 C101 48.3(10)
C114 C113 B4 C101 -138.3(8)
C118 C113 B4 C95 165.2(8)
C114 C113 B4 C95 -21.3(11)
C118 C113 B4 C107 -73.8(10)
C114 C113 B4 C107 99.6(9)
